data_7124284
loop_
_publ_author_name
'Liu, Fupin'
'Spree, Lukas'

_publ_section_title
;
 Molecular Spinning Top: Visualizing the Dynamics of M3N@C80 with Variable
 Temperature Single Crystal X-ray Diffraction
;
_journal_name_full 'Chemical Communications'
_journal_paper_doi 10.1039/C9CC06363C
_journal_year 2019
_chemical_formula_moiety ;Ho2LuN@C80/NiOEP/2C6H6;
_chemical_formula_sum 'C128 H56 Ho2 Lu N5 Ni'
_chemical_formula_weight 2227.31
_chemical_name_common ;Ho2LuN@Ih(7)-C80/NiOEP/2C6H6;
_space_group_crystal_system triclinic
_space_group_IT_number 2
_space_group_name_Hall '-P 1'
_space_group_name_H-M_alt 'P -1'
_symmetry_space_group_name_Hall '-P 1'
_symmetry_space_group_name_H-M 'P -1'
_atom_sites_solution_hydrogens geom
_audit_creation_method SHELXL-2018/1
_audit_update_record
;
2019-08-14 deposited with the CCDC.    2019-10-07 downloaded from the CCDC.
;
_cell_angle_alpha 81.10(3)
_cell_angle_beta 74.48(3)
_cell_angle_gamma 86.55(3)
_cell_formula_units_Z 2
_cell_length_a 14.730(3)
_cell_length_b 15.410(3)
_cell_length_c 17.740(4)
_cell_measurement_reflns_used 56744
_cell_measurement_temperature 130(2)
_cell_measurement_theta_max 28.575
_cell_measurement_theta_min 1.058
_cell_volume 3832.5(15)
_computing_cell_refinement XDS
_computing_data_collection XDS
_computing_data_reduction XDS
_computing_structure_refinement 'SHELXL-2018/1 (Sheldrick, 2018)'
_computing_structure_solution 'SHELXT 2014/5 (Sheldrick, 2014)'
_diffrn_ambient_temperature 130(2)
_diffrn_measured_fraction_theta_full 0.898
_diffrn_measured_fraction_theta_max 0.773
_diffrn_measurement_device_type MAR225CCD
_diffrn_measurement_method 'phi scan'
_diffrn_radiation_type synchrotron
_diffrn_radiation_wavelength 0.89429
_diffrn_reflns_av_R_equivalents 0.0474
_diffrn_reflns_av_unetI/netI 0.0397
_diffrn_reflns_Laue_measured_fraction_full 0.898
_diffrn_reflns_Laue_measured_fraction_max 0.773
_diffrn_reflns_limit_h_max 19
_diffrn_reflns_limit_h_min -19
_diffrn_reflns_limit_k_max 19
_diffrn_reflns_limit_k_min -19
_diffrn_reflns_limit_l_max 23
_diffrn_reflns_limit_l_min -23
_diffrn_reflns_number 56744
_diffrn_reflns_point_group_measured_fraction_full 0.898
_diffrn_reflns_point_group_measured_fraction_max 0.773
_diffrn_reflns_theta_full 32.451
_diffrn_reflns_theta_max 37.016
_diffrn_reflns_theta_min 1.683
_diffrn_source 'BESSY BL MX-14.3'
_exptl_absorpt_coefficient_mu 6.658
_exptl_absorpt_correction_type none
_exptl_crystal_colour black
_exptl_crystal_density_diffrn 1.930
_exptl_crystal_description block
_exptl_crystal_F_000 2184
_exptl_crystal_size_max 0.07
_exptl_crystal_size_mid 0.06
_exptl_crystal_size_min 0.05
_refine_diff_density_max 2.728
_refine_diff_density_min -2.097
_refine_diff_density_rms 0.150
_refine_ls_extinction_method none
_refine_ls_goodness_of_fit_ref 1.075
_refine_ls_hydrogen_treatment constr
_refine_ls_matrix_type full
_refine_ls_number_parameters 1288
_refine_ls_number_reflns 15130
_refine_ls_number_restraints 51
_refine_ls_restrained_S_all 1.081
_refine_ls_R_factor_all 0.0717
_refine_ls_R_factor_gt 0.0629
_refine_ls_shift/su_max 0.001
_refine_ls_shift/su_mean 0.000
_refine_ls_structure_factor_coef Fsqd
_refine_ls_weighting_details 'w=1/[\s^2^(Fo^2^)+(0.1025P)^2^+16.2946P] where P=(Fo^2^+2Fc^2^)/3'
_refine_ls_weighting_scheme calc
_refine_ls_wR_factor_gt 0.1685
_refine_ls_wR_factor_ref 0.1820
_reflns_Friedel_coverage 0.000
_reflns_number_gt 13210
_reflns_number_total 15130
_reflns_threshold_expression 'I > 2\s(I)'
_cod_data_source_file c9cc06363c2.cif
_cod_data_source_block ho2lun@c80-130k
_cod_database_code 7124284
_shelx_shelxl_version_number 2018/1
_shelx_space_group_comment
;
The symmetry employed for this shelxl refinement is uniquely defined
by the following loop, which should always be used as a source of
symmetry information in preference to the above space-group names.
They are only intended as comments.
;

loop_
_space_group_symop_operation_xyz
'x, y, z'
'-x, -y, -z'

loop_
_atom_site_label
_atom_site_type_symbol
_atom_site_fract_x
_atom_site_fract_y
_atom_site_fract_z
_atom_site_U_iso_or_equiv
_atom_site_adp_type
_atom_site_occupancy
_atom_site_site_symmetry_order
_atom_site_calc_flag
_atom_site_refinement_flags_posn
_atom_site_refinement_flags_adp
_atom_site_refinement_flags_occupancy
_atom_site_disorder_assembly
_atom_site_disorder_group
Lu1 Lu 0.55262(4) 0.14899(6) 0.16893(4) 0.03747(17) Uani 0.6459(13) 1 d . . P A 1
Ho1 Ho 0.32335(3) 0.24606(4) 0.19593(3) 0.03475(16) Uani 0.6459(13) 1 d . . P A 1
Ho2 Ho 0.43443(5) 0.22940(3) 0.34863(3) 0.03582(16) Uani 0.6459(13) 1 d . . P A 1
N1 N 0.4401(3) 0.2086(3) 0.2368(3) 0.0241(9) Uani 1 1 d . . . A 1
Lu2 Lu 0.5459(2) 0.1194(2) 0.2090(2) 0.1227(13) Uani 0.2592(12) 1 d . . P B 2
Ho3 Ho 0.37170(13) 0.29012(10) 0.16883(9) 0.0577(5) Uani 0.2592(12) 1 d . . P B 2
Ho4 Ho 0.38796(15) 0.20634(19) 0.35598(9) 0.0736(7) Uani 0.2592(12) 1 d . U P B 2
Ho5 Ho 0.4302(5) 0.2820(5) 0.3218(5) 0.070(2) Uiso 0.0652(14) 1 d . . P C 3
Ho8 Ho 0.3574(10) 0.2176(9) 0.1645(9) 0.087(4) Uiso 0.0509(16) 1 d . . P C 3
Ho6 Ho 0.4216(6) 0.3310(5) 0.1826(5) 0.047(2) Uiso 0.0441(13) 1 d . . P D 4
Ho7 Ho 0.3368(7) 0.1649(6) 0.3366(6) 0.033(3) Uiso 0.0298(12) 1 d . . P D 4
Lu3 Lu 0.5674(3) 0.1738(3) 0.1689(2) 0.0271(10) Uiso 0.0949(13) 1 d . . P D 4
C1A C 0.2092(6) 0.3434(5) 0.3432(5) 0.0537(19) Uani 1 1 d . U . A 1
C2A C 0.1928(5) 0.2585(6) 0.3914(4) 0.0513(18) Uani 1 1 d . . . A 1
C3A C 0.1590(4) 0.1996(6) 0.3495(5) 0.052(2) Uani 1 1 d . . . A 1
C4A C 0.1520(5) 0.2485(6) 0.2743(5) 0.060(2) Uani 1 1 d . . . A 1
C5A C 0.1825(6) 0.3363(6) 0.2691(6) 0.069(3) Uani 1 1 d . . . A 1
C6A C 0.2290(6) 0.3865(6) 0.1970(5) 0.062(2) Uani 1 1 d . . . A 1
C7A C 0.2410(5) 0.3475(5) 0.1254(5) 0.0534(19) Uani 1 1 d . U . A 1
C8A C 0.2126(5) 0.2580(6) 0.1286(5) 0.054(2) Uani 1 1 d . . . A 1
C9A C 0.1686(5) 0.2065(6) 0.2059(5) 0.057(2) Uani 1 1 d . . . A 1
C10A C 0.1937(5) 0.1145(6) 0.2165(5) 0.057(2) Uani 1 1 d . . . A 1
C11A C 0.2625(6) 0.0737(5) 0.1571(5) 0.058(2) Uani 1 1 d . . . A 1
C12A C 0.3114(6) 0.1247(5) 0.0857(4) 0.0514(19) Uani 1 1 d . . . A 1
C13A C 0.2859(5) 0.2151(5) 0.0728(4) 0.0482(17) Uani 1 1 d . . . A 1
C14A C 0.3587(5) 0.2781(5) 0.0323(4) 0.0450(16) Uani 1 1 d . . . A 1
C15A C 0.4558(5) 0.2525(4) 0.0033(3) 0.0378(14) Uani 1 1 d . . . A 1
C16A C 0.4786(5) 0.1616(4) 0.0106(4) 0.0406(14) Uani 1 1 d . U . A 1
C17A C 0.4058(6) 0.0985(4) 0.0524(4) 0.0487(18) Uani 1 1 d . . . A 1
C18A C 0.4484(7) 0.0262(4) 0.0907(4) 0.054(2) Uani 1 1 d . . . A 1
C19A C 0.5517(7) 0.0417(4) 0.0710(4) 0.057(2) Uani 1 1 d . . . A 1
C20A C 0.5678(6) 0.1270(4) 0.0213(4) 0.0442(15) Uani 1 1 d . . . A 1
C21A C 0.6378(6) 0.1858(5) 0.0254(4) 0.0507(17) Uani 1 1 d . . . A 1
C22A C 0.6998(6) 0.1523(6) 0.0750(5) 0.057(2) Uani 1 1 d . . . A 1
C23A C 0.6833(6) 0.0632(5) 0.1239(5) 0.056(2) Uani 1 1 d . . . A 1
C24A C 0.6080(7) 0.0096(5) 0.1246(5) 0.059(2) Uani 1 1 d . . . A 1
C25A C 0.5569(7) -0.0376(4) 0.1984(5) 0.060(2) Uani 1 1 d . . . A 1
C26A C 0.5771(6) -0.0294(4) 0.2730(5) 0.0533(19) Uani 1 1 d . . . A 1
C27A C 0.6461(6) 0.0292(6) 0.2755(5) 0.057(2) Uani 1 1 d . . . A 1
C28A C 0.7008(6) 0.0748(6) 0.2009(6) 0.063(2) Uani 1 1 d . . . A 1
C29A C 0.7248(5) 0.1646(6) 0.1980(5) 0.059(2) Uani 1 1 d . . . A 1
C30A C 0.7033(5) 0.2087(6) 0.2672(5) 0.060(2) Uani 1 1 d . . . A 1
C31A C 0.6556(5) 0.1600(6) 0.3421(5) 0.056(2) Uani 1 1 d . . . A 1
C32A C 0.6300(5) 0.0720(5) 0.3434(4) 0.0474(16) Uani 1 1 d . U . A 1
C33A C 0.5427(5) 0.0573(4) 0.4070(4) 0.0435(15) Uani 1 1 d . . . A 1
C34A C 0.5187(5) 0.1368(5) 0.4454(4) 0.0451(16) Uani 1 1 d . . . A 1
C35A C 0.5906(5) 0.2002(5) 0.4029(4) 0.0465(17) Uani 1 1 d . . . A 1
C36A C 0.5687(7) 0.2907(5) 0.3922(5) 0.058(2) Uani 1 1 d . . . A 1
C37A C 0.4740(7) 0.3192(5) 0.4290(4) 0.053(2) Uani 1 1 d . . . A 1
C38A C 0.4002(6) 0.2556(4) 0.4753(4) 0.0479(17) Uani 1 1 d . . . A 1
C39A C 0.4238(5) 0.1619(4) 0.4814(4) 0.0421(15) Uani 1 1 d . . . A 1
C40A C 0.3540(5) 0.1028(4) 0.4747(4) 0.0395(14) Uani 1 1 d . . . A 1
C41A C 0.2640(5) 0.1358(5) 0.4606(4) 0.0410(14) Uani 1 1 d . . . A 1
C42A C 0.2439(5) 0.2277(5) 0.4486(5) 0.0511(18) Uani 1 1 d . . . A 1
C43A C 0.3120(6) 0.2876(5) 0.4578(4) 0.0466(16) Uani 1 1 d . . . A 1
C44A C 0.3308(7) 0.3694(5) 0.4030(5) 0.058(2) Uani 1 1 d . . . A 1
C45A C 0.2787(8) 0.3973(5) 0.3461(5) 0.065(2) Uani 1 1 d . . . A 1
C46A C 0.3258(8) 0.4496(4) 0.2735(5) 0.066(3) Uani 1 1 d . . . A 1
C47A C 0.4239(8) 0.4687(4) 0.2570(5) 0.062(2) Uani 1 1 d . . . A 1
C48A C 0.4779(9) 0.4354(4) 0.3103(5) 0.069(3) Uani 1 1 d . . . A 1
C49A C 0.4309(8) 0.3885(5) 0.3864(5) 0.061(2) Uani 1 1 d . . . A 1
C50A C 0.6171(7) 0.3409(5) 0.3182(5) 0.063(3) Uani 1 1 d . . . A 1
C51A C 0.5734(7) 0.4119(5) 0.2793(6) 0.066(3) Uani 1 1 d . . . A 1
C52A C 0.6113(7) 0.4173(5) 0.1949(5) 0.062(2) Uani 1 1 d . . . A 1
C53A C 0.6806(6) 0.3478(6) 0.1827(5) 0.061(2) Uani 1 1 d . . . A 1
C54A C 0.6845(6) 0.3004(6) 0.2583(5) 0.063(2) Uani 1 1 d . . . A 1
C55A C 0.7233(5) 0.2124(6) 0.1224(5) 0.0541(19) Uani 1 1 d . . . A 1
C56A C 0.6958(5) 0.3044(6) 0.1167(5) 0.055(2) Uani 1 1 d . . . A 1
C57A C 0.6444(5) 0.3371(5) 0.0595(4) 0.0472(17) Uani 1 1 d . . . A 1
C58A C 0.6147(5) 0.2775(4) 0.0171(4) 0.0416(15) Uani 1 1 d . . . A 1
C59A C 0.5251(5) 0.3105(4) 0.0034(3) 0.0378(14) Uani 1 1 d . . . A 1
C60A C 0.4993(5) 0.3900(4) 0.0375(4) 0.0397(14) Uani 1 1 d . . . A 1
C61A C 0.5730(6) 0.4056(4) 0.0729(4) 0.0517(19) Uani 1 1 d . . . A 1
C62A C 0.5533(7) 0.4455(5) 0.1423(5) 0.063(2) Uani 1 1 d . . . A 1
C63A C 0.4605(7) 0.4739(4) 0.1729(5) 0.057(2) Uani 1 1 d . . . A 1
C64A C 0.3848(7) 0.4583(4) 0.1394(5) 0.0553(19) Uani 1 1 d . U . A 1
C65A C 0.4040(6) 0.4134(4) 0.0712(4) 0.0491(17) Uani 1 1 d . . . A 1
C66A C 0.3312(6) 0.3596(5) 0.0648(4) 0.0511(18) Uani 1 1 d . . . A 1
C67A C 0.3007(7) 0.4431(5) 0.2013(5) 0.059(2) Uani 1 1 d . . . A 1
C68A C 0.1827(5) 0.1103(6) 0.3589(5) 0.055(2) Uani 1 1 d . . . A 1
C69A C 0.2347(5) 0.0778(5) 0.4160(4) 0.0444(16) Uani 1 1 d . . . A 1
C70A C 0.3052(6) 0.0099(4) 0.4016(4) 0.0470(17) Uani 1 1 d . . . A 1
C71A C 0.3252(6) -0.0295(4) 0.3315(5) 0.052(2) Uani 1 1 d . . . A 1
C72A C 0.2681(6) -0.0011(5) 0.2793(5) 0.057(2) Uani 1 1 d . . . A 1
C73A C 0.1986(5) 0.0672(5) 0.2915(5) 0.052(2) Uani 1 1 d . . . A 1
C74A C 0.3061(7) 0.0020(5) 0.1953(5) 0.059(2) Uani 1 1 d . . . A 1
C75A C 0.4001(7) -0.0207(4) 0.1643(5) 0.057(2) Uani 1 1 d . . . A 1
C76A C 0.4563(7) -0.0541(4) 0.2176(5) 0.056(2) Uani 1 1 d . . . A 1
C77A C 0.4178(6) -0.0574(4) 0.3011(4) 0.0505(19) Uani 1 1 d . . . A 1
C78A C 0.4926(6) -0.0427(4) 0.3342(4) 0.0480(16) Uani 1 1 d . U . A 1
C79A C 0.4741(6) 0.0026(4) 0.4009(4) 0.0456(16) Uani 1 1 d . . . A 1
C80A C 0.3797(5) 0.0260(4) 0.4368(4) 0.0398(14) Uani 1 1 d . . . A 1
Ni1P Ni 0.07339(4) 0.45940(3) 0.41965(4) 0.01875(15) Uani 1 1 d . . . E 1
N1P N 0.0366(3) 0.4851(3) 0.3198(3) 0.0218(8) Uani 1 1 d . . . E 1
N2P N -0.0046(3) 0.3541(2) 0.4499(3) 0.0206(8) Uani 1 1 d . . . E 1
N3P N 0.1146(3) 0.4306(2) 0.5176(3) 0.0197(8) Uani 1 1 d . . . E 1
N4P N 0.1551(3) 0.5625(2) 0.3876(3) 0.0213(8) Uani 1 1 d . . . E 1
C1P C 0.1287(4) 0.6161(3) 0.2588(3) 0.0275(11) Uani 1 1 d . . . E 1
H1P H 0.144228 0.660190 0.213902 0.033 Uiso 1 1 calc R U . E 1
C2P C 0.0671(4) 0.5526(3) 0.2587(3) 0.0258(11) Uani 1 1 d . . . E 1
C3P C 0.0265(4) 0.5473(4) 0.1942(3) 0.0312(12) Uani 1 1 d . . . E 1
C4P C -0.0296(4) 0.4757(3) 0.2159(3) 0.0276(11) Uani 1 1 d . . . E 1
C5P C -0.0689(4) 0.3633(3) 0.3353(3) 0.0237(10) Uani 1 1 d . . . E 1
H5P H -0.111002 0.337949 0.312895 0.028 Uiso 1 1 calc R U . E 1
C6P C -0.0578(3) 0.3227(3) 0.4070(3) 0.0206(9) Uani 1 1 d . . . E 1
C7P C -0.1009(3) 0.2406(3) 0.4474(3) 0.0245(10) Uani 1 1 d . . . E 1
C8P C -0.0737(3) 0.2219(3) 0.5154(3) 0.0233(10) Uani 1 1 d . . . E 1
C9P C -0.0140(3) 0.2928(3) 0.5160(3) 0.0220(10) Uani 1 1 d . . . E 1
C10P C 0.0291(4) 0.2960(3) 0.5757(3) 0.0226(10) Uani 1 1 d . . . E 1
H10P H 0.015364 0.250992 0.619979 0.027 Uiso 1 1 calc R U . E 1
C11P C 0.0897(3) 0.3592(3) 0.5756(3) 0.0220(10) Uani 1 1 d . . . E 1
C12P C 0.1387(4) 0.3584(3) 0.6366(3) 0.0244(10) Uani 1 1 d . . . E 1
C13P C 0.1927(4) 0.4316(3) 0.6158(3) 0.0236(10) Uani 1 1 d . . . E 1
C14P C 0.1777(4) 0.4749(3) 0.5420(3) 0.0220(10) Uani 1 1 d . . . E 1
C15P C 0.2212(3) 0.5516(3) 0.5018(3) 0.0205(9) Uani 1 1 d . . . E 1
H15P H 0.261270 0.578296 0.525146 0.025 Uiso 1 1 calc R U . E 1
C16P C 0.2100(3) 0.5919(3) 0.4298(3) 0.0224(10) Uani 1 1 d . . . E 1
C17P C 0.2602(4) 0.6698(3) 0.3865(3) 0.0249(10) Uani 1 1 d . . . E 1
C18P C 0.2361(4) 0.6869(3) 0.3172(3) 0.0259(11) Uani 1 1 d . . . E 1
C19P C 0.1694(3) 0.6204(3) 0.3192(3) 0.0230(10) Uani 1 1 d . . . E 1
C20P C -0.0229(4) 0.4387(3) 0.2935(3) 0.0241(10) Uani 1 1 d . U . E 1
C21P C 0.0497(5) 0.6070(5) 0.1163(4) 0.0451(17) Uani 1 1 d . . . E 1
H21A H 0.055527 0.667771 0.125844 0.054 Uiso 1 1 calc R U . E 1
H21B H -0.002734 0.606672 0.091156 0.054 Uiso 1 1 calc R U . E 1
C22P C 0.1414(6) 0.5795(8) 0.0596(5) 0.079(3) Uani 1 1 d . . . E 1
H22A H 0.153438 0.620120 0.009876 0.118 Uiso 1 1 calc R U . E 1
H22B H 0.193793 0.580880 0.083671 0.118 Uiso 1 1 calc R U . E 1
H22C H 0.135529 0.519778 0.048982 0.118 Uiso 1 1 calc R U . E 1
C23P C -0.0852(4) 0.4381(4) 0.1691(4) 0.0353(13) Uani 1 1 d . . . E 1
H23A H -0.095019 0.484084 0.126281 0.042 Uiso 1 1 calc R U . E 1
H23B H -0.147835 0.420965 0.204141 0.042 Uiso 1 1 calc R U . E 1
C24P C -0.0365(6) 0.3583(5) 0.1330(5) 0.0518(18) Uani 1 1 d . . . E 1
H24A H -0.075427 0.336521 0.103249 0.078 Uiso 1 1 calc R U . E 1
H24B H 0.025088 0.375197 0.097264 0.078 Uiso 1 1 calc R U . E 1
H24C H -0.027745 0.312058 0.175148 0.078 Uiso 1 1 calc R U . E 1
C25P C -0.1617(4) 0.1884(3) 0.4161(4) 0.0324(12) Uani 1 1 d . . . E 1
H25A H -0.205314 0.228913 0.393166 0.039 Uiso 1 1 calc R U . E 1
H25B H -0.200137 0.147805 0.460276 0.039 Uiso 1 1 calc R U . E 1
C26P C -0.1037(5) 0.1355(4) 0.3530(5) 0.0499(19) Uani 1 1 d . . . E 1
H26A H -0.146083 0.102517 0.334192 0.075 Uiso 1 1 calc R U . E 1
H26B H -0.066502 0.175503 0.308598 0.075 Uiso 1 1 calc R U . E 1
H26C H -0.061326 0.094410 0.375695 0.075 Uiso 1 1 calc R U . E 1
C27P C -0.0945(4) 0.1435(3) 0.5776(4) 0.0307(12) Uani 1 1 d . . . E 1
H27A H -0.147295 0.111562 0.570399 0.037 Uiso 1 1 calc R U . E 1
H27B H -0.115097 0.163281 0.630122 0.037 Uiso 1 1 calc R U . E 1
C28P C -0.0102(4) 0.0806(3) 0.5757(4) 0.0379(14) Uani 1 1 d . . . E 1
H28A H -0.027947 0.030485 0.617696 0.057 Uiso 1 1 calc R U . E 1
H28B H 0.009687 0.059548 0.524314 0.057 Uiso 1 1 calc R U . E 1
H28C H 0.041903 0.111295 0.584069 0.057 Uiso 1 1 calc R U . E 1
C29P C 0.1324(4) 0.2871(3) 0.7059(3) 0.0323(12) Uani 1 1 d . . . E 1
H29A H 0.065971 0.269055 0.727692 0.039 Uiso 1 1 calc R U . E 1
H29B H 0.152200 0.310568 0.747824 0.039 Uiso 1 1 calc R U . E 1
C30P C 0.1942(5) 0.2062(4) 0.6835(4) 0.0417(15) Uani 1 1 d . . . E 1
H30A H 0.187818 0.161673 0.730304 0.063 Uiso 1 1 calc R U . E 1
H30B H 0.173983 0.181973 0.642789 0.063 Uiso 1 1 calc R U . E 1
H30C H 0.260208 0.223485 0.662920 0.063 Uiso 1 1 calc R U . E 1
C31P C 0.2613(4) 0.4594(3) 0.6560(3) 0.0287(11) Uani 1 1 d . . . E 1
H31A H 0.241958 0.435093 0.712879 0.034 Uiso 1 1 calc R U . E 1
H31B H 0.259514 0.524238 0.651748 0.034 Uiso 1 1 calc R U . E 1
C32P C 0.3617(4) 0.4284(4) 0.6204(5) 0.0430(16) Uani 1 1 d . . . E 1
H32A H 0.403943 0.447939 0.648474 0.065 Uiso 1 1 calc R U . E 1
H32B H 0.364027 0.364139 0.625529 0.065 Uiso 1 1 calc R U . E 1
H32C H 0.381581 0.453272 0.564407 0.065 Uiso 1 1 calc R U . E 1
C33P C 0.3258(4) 0.7193(3) 0.4153(4) 0.0304(12) Uani 1 1 d . . . E 1
H33A H 0.303516 0.715069 0.473545 0.037 Uiso 1 1 calc R U . E 1
H33B H 0.323607 0.782123 0.392836 0.037 Uiso 1 1 calc R U . E 1
C34P C 0.4270(4) 0.6857(5) 0.3932(5) 0.0485(17) Uani 1 1 d . . . E 1
H34A H 0.466288 0.720454 0.413532 0.073 Uiso 1 1 calc R U . E 1
H34B H 0.430015 0.623893 0.416299 0.073 Uiso 1 1 calc R U . E 1
H34C H 0.450121 0.690994 0.335535 0.073 Uiso 1 1 calc R U . E 1
C35P C 0.2722(4) 0.7580(3) 0.2493(4) 0.0329(13) Uani 1 1 d . . . E 1
H35A H 0.290998 0.808446 0.269783 0.040 Uiso 1 1 calc R U . E 1
H35B H 0.220816 0.778407 0.224155 0.040 Uiso 1 1 calc R U . E 1
C36P C 0.3559(6) 0.7278(5) 0.1873(4) 0.0505(18) Uani 1 1 d . . . E 1
H36A H 0.376609 0.776544 0.144548 0.076 Uiso 1 1 calc R U . E 1
H36B H 0.407564 0.708770 0.211574 0.076 Uiso 1 1 calc R U . E 1
H36C H 0.337360 0.678723 0.165932 0.076 Uiso 1 1 calc R U . E 1
C1S C 0.2694(6) 0.3794(4) -0.1153(4) 0.0462(17) Uani 1 1 d . . . F 1
H1S H 0.271207 0.439735 -0.110363 0.055 Uiso 1 1 calc R U . F 1
C2S C 0.3460(6) 0.3396(5) -0.1625(5) 0.0500(17) Uani 1 1 d . . . F 1
H2S H 0.399875 0.373777 -0.189116 0.060 Uiso 1 1 calc R U . F 1
C3S C 0.3475(7) 0.2537(5) -0.1724(5) 0.0551(19) Uani 1 1 d . . . F 1
H3S H 0.401109 0.227454 -0.204353 0.066 Uiso 1 1 calc R U . F 1
C4S C 0.2656(7) 0.2051(5) -0.1329(6) 0.064(2) Uani 1 1 d . . . F 1
H4S H 0.262944 0.145183 -0.138991 0.077 Uiso 1 1 calc R U . F 1
C5S C 0.1888(6) 0.2449(5) -0.0850(6) 0.061(2) Uani 1 1 d . . . F 1
H5S H 0.133890 0.212311 -0.058192 0.073 Uiso 1 1 calc R U . F 1
C6S C 0.1931(5) 0.3326(5) -0.0769(5) 0.0474(16) Uani 1 1 d . . . F 1
H6S H 0.141156 0.359620 -0.043601 0.057 Uiso 1 1 calc R U . F 1
C7S C -0.0069(10) -0.0253(9) 0.2039(8) 0.099(4) Uani 1 1 d . . . G 1
H7S H -0.048198 -0.033255 0.255612 0.118 Uiso 1 1 calc R U . G 1
C8S C -0.0195(9) 0.0483(11) 0.1498(9) 0.103(4) Uani 1 1 d . . . G 1
H8S H -0.067866 0.090917 0.164050 0.123 Uiso 1 1 calc R U . G 1
C9S C 0.0408(14) 0.0558(16) 0.0755(12) 0.170(10) Uani 1 1 d . . . G 1
H9S H 0.037312 0.105832 0.037571 0.204 Uiso 1 1 calc R U . G 1
C10S C 0.1091(12) -0.0126(19) 0.0561(13) 0.175(10) Uani 1 1 d . . . G 1
H10S H 0.150171 -0.007013 0.004248 0.210 Uiso 1 1 calc R U . G 1
C11S C 0.1183(11) -0.0855(13) 0.1080(10) 0.122(5) Uani 1 1 d . . . G 1
H11S H 0.159821 -0.133307 0.093536 0.146 Uiso 1 1 calc R U . G 1
C12S C 0.0611(11) -0.0832(9) 0.1842(11) 0.107(5) Uani 1 1 d . . . G 1
H12S H 0.072066 -0.126962 0.224978 0.128 Uiso 1 1 calc R U . G 1

loop_
_atom_site_aniso_label
_atom_site_aniso_U_11
_atom_site_aniso_U_22
_atom_site_aniso_U_33
_atom_site_aniso_U_23
_atom_site_aniso_U_13
_atom_site_aniso_U_12
Lu1 0.0259(2) 0.0436(3) 0.0466(4) -0.0242(3) -0.0067(2) 0.0033(2)
Ho1 0.0276(2) 0.0505(3) 0.0303(3) -0.0075(2) -0.0160(2) 0.0097(2)
Ho2 0.0532(4) 0.0372(3) 0.0236(3) -0.01194(18) -0.0195(3) 0.0108(2)
N1 0.019(2) 0.038(2) 0.016(2) -0.0104(17) -0.006(2) 0.0152(16)
Lu2 0.137(2) 0.125(2) 0.094(2) -0.0259(16) -0.0228(19) 0.090(2)
Ho3 0.0734(11) 0.0519(8) 0.0558(9) 0.0136(7) -0.0442(9) 0.0055(8)
Ho4 0.0434(9) 0.157(2) 0.0199(8) -0.0187(9) -0.0040(8) -0.0038(11)
C1A 0.052(4) 0.055(4) 0.038(4) -0.010(3) 0.008(4) 0.038(3)
C2A 0.034(3) 0.082(5) 0.026(4) -0.006(3) 0.007(3) 0.017(3)
C3A 0.017(3) 0.085(5) 0.040(4) 0.010(4) 0.005(3) -0.003(3)
C4A 0.030(3) 0.094(6) 0.052(5) 0.001(4) -0.015(4) 0.017(4)
C5A 0.040(4) 0.078(6) 0.075(7) 0.014(5) -0.011(5) 0.027(4)
C6A 0.063(5) 0.074(5) 0.039(4) 0.004(4) -0.010(4) 0.037(4)
C7A 0.042(4) 0.067(4) 0.046(4) 0.005(3) -0.017(4) 0.020(3)
C8A 0.037(4) 0.088(5) 0.037(4) 0.003(4) -0.018(4) 0.009(3)
C9A 0.037(4) 0.089(6) 0.043(4) 0.004(4) -0.018(4) 0.002(4)
C10A 0.042(4) 0.085(5) 0.054(5) 0.000(4) -0.026(4) -0.031(4)
C11A 0.066(5) 0.063(4) 0.063(5) -0.004(4) -0.042(5) -0.035(4)
C12A 0.067(5) 0.062(4) 0.040(4) -0.015(3) -0.033(4) -0.017(4)
C13A 0.047(4) 0.067(4) 0.038(4) -0.004(3) -0.026(4) 0.000(3)
C14A 0.048(4) 0.065(4) 0.026(3) -0.003(3) -0.019(3) 0.003(3)
C15A 0.057(4) 0.045(3) 0.014(3) -0.004(2) -0.015(3) 0.002(3)
C16A 0.058(4) 0.044(3) 0.021(3) -0.005(2) -0.011(3) 0.001(3)
C17A 0.078(5) 0.045(3) 0.033(4) -0.013(3) -0.025(4) -0.011(3)
C18A 0.101(7) 0.032(3) 0.040(4) -0.015(3) -0.028(5) -0.007(3)
C19A 0.098(7) 0.040(3) 0.032(4) -0.015(3) -0.016(5) 0.024(4)
C20A 0.061(4) 0.046(3) 0.020(3) -0.012(2) -0.001(3) 0.012(3)
C21A 0.050(4) 0.064(4) 0.028(4) -0.001(3) -0.002(4) 0.016(3)
C22A 0.041(4) 0.082(5) 0.040(5) -0.007(4) -0.003(4) 0.021(4)
C23A 0.058(5) 0.065(4) 0.034(4) -0.003(3) -0.002(4) 0.027(4)
C24A 0.083(6) 0.047(4) 0.044(5) -0.014(3) -0.016(5) 0.027(4)
C25A 0.102(7) 0.029(3) 0.044(4) -0.006(3) -0.018(5) 0.027(4)
C26A 0.064(5) 0.040(3) 0.053(5) -0.002(3) -0.018(4) 0.020(3)
C27A 0.049(4) 0.073(5) 0.044(5) -0.004(4) -0.014(4) 0.028(4)
C28A 0.040(4) 0.083(6) 0.056(5) 0.004(4) -0.010(4) 0.013(4)
C29A 0.020(3) 0.099(6) 0.058(5) 0.005(4) -0.016(4) 0.000(3)
C30A 0.029(3) 0.098(6) 0.056(5) 0.007(4) -0.021(4) -0.018(4)
C31A 0.033(3) 0.097(6) 0.045(4) 0.008(4) -0.029(4) -0.014(4)
C32A 0.039(3) 0.060(3) 0.046(3) 0.001(3) -0.024(3) 0.014(2)
C33A 0.051(4) 0.052(3) 0.029(3) 0.005(3) -0.022(3) 0.012(3)
C34A 0.050(4) 0.057(4) 0.035(4) 0.003(3) -0.028(3) -0.001(3)
C35A 0.046(4) 0.071(4) 0.032(4) -0.008(3) -0.026(4) -0.009(3)
C36A 0.076(6) 0.068(5) 0.043(4) -0.007(3) -0.034(4) -0.027(4)
C37A 0.079(6) 0.054(4) 0.038(4) -0.017(3) -0.026(4) -0.017(4)
C38A 0.074(5) 0.046(3) 0.026(3) -0.011(3) -0.014(4) 0.000(3)
C39A 0.052(4) 0.049(3) 0.028(3) -0.004(3) -0.015(3) -0.001(3)
C40A 0.048(4) 0.046(3) 0.022(3) 0.006(2) -0.011(3) -0.005(3)
C41A 0.035(3) 0.056(4) 0.024(3) 0.004(3) 0.001(3) -0.006(3)
C42A 0.041(4) 0.068(4) 0.034(4) -0.003(3) 0.002(4) 0.017(3)
C43A 0.059(4) 0.054(4) 0.024(3) -0.022(3) -0.002(4) 0.014(3)
C44A 0.095(7) 0.043(4) 0.034(4) -0.020(3) -0.013(5) 0.029(4)
C45A 0.091(7) 0.051(4) 0.051(5) -0.021(4) -0.013(5) 0.032(4)
C46A 0.114(8) 0.028(3) 0.052(5) -0.009(3) -0.019(5) 0.032(4)
C47A 0.108(7) 0.017(3) 0.065(5) -0.013(3) -0.025(5) 0.000(3)
C48A 0.135(9) 0.026(3) 0.060(5) -0.014(3) -0.043(6) -0.019(4)
C49A 0.103(7) 0.043(4) 0.046(5) -0.023(3) -0.025(5) -0.006(4)
C50A 0.075(6) 0.065(5) 0.068(5) -0.004(4) -0.044(5) -0.040(4)
C51A 0.084(6) 0.048(4) 0.079(6) -0.016(4) -0.033(6) -0.034(4)
C52A 0.086(6) 0.045(4) 0.062(5) 0.006(3) -0.027(5) -0.049(4)
C53A 0.051(4) 0.068(5) 0.067(5) 0.002(4) -0.021(4) -0.042(4)
C54A 0.047(4) 0.093(6) 0.056(5) 0.000(4) -0.024(4) -0.041(4)
C55A 0.025(3) 0.080(5) 0.049(5) 0.000(4) 0.001(4) -0.004(3)
C56A 0.031(3) 0.083(5) 0.041(4) 0.002(4) 0.008(4) -0.030(4)
C57A 0.042(4) 0.056(4) 0.033(4) 0.005(3) 0.006(3) -0.020(3)
C58A 0.037(3) 0.053(4) 0.025(3) 0.007(3) 0.004(3) -0.003(3)
C59A 0.043(3) 0.046(3) 0.014(3) 0.011(2) 0.003(3) -0.007(3)
C60A 0.058(4) 0.031(3) 0.022(3) 0.008(2) -0.001(3) -0.003(3)
C61A 0.076(5) 0.039(3) 0.035(4) 0.007(3) -0.006(4) -0.026(3)
C62A 0.097(7) 0.034(3) 0.057(5) 0.010(3) -0.021(5) -0.043(4)
C63A 0.092(6) 0.017(2) 0.056(5) -0.001(3) -0.012(5) -0.009(3)
C64A 0.081(5) 0.031(3) 0.044(4) 0.006(3) -0.009(4) 0.013(3)
C65A 0.067(5) 0.040(3) 0.033(4) 0.007(3) -0.011(4) 0.008(3)
C66A 0.059(4) 0.062(4) 0.034(4) 0.005(3) -0.023(4) 0.008(3)
C67A 0.080(6) 0.037(3) 0.055(5) -0.003(3) -0.017(5) 0.033(4)
C68A 0.029(3) 0.085(5) 0.046(5) 0.005(4) -0.007(4) -0.020(3)
C69A 0.033(3) 0.058(4) 0.032(4) 0.006(3) 0.005(3) -0.022(3)
C70A 0.062(4) 0.038(3) 0.037(4) 0.013(3) -0.011(4) -0.023(3)
C71A 0.076(5) 0.033(3) 0.047(4) 0.006(3) -0.015(4) -0.028(3)
C72A 0.072(5) 0.046(4) 0.057(5) 0.007(3) -0.024(4) -0.043(4)
C73A 0.040(4) 0.071(5) 0.046(4) 0.006(3) -0.016(4) -0.033(3)
C74A 0.081(6) 0.040(3) 0.069(5) -0.007(3) -0.037(5) -0.029(4)
C75A 0.104(7) 0.026(3) 0.051(4) -0.014(3) -0.031(5) -0.013(3)
C76A 0.093(6) 0.019(3) 0.063(5) -0.012(3) -0.030(5) 0.004(3)
C77A 0.086(6) 0.016(2) 0.044(4) 0.005(2) -0.010(4) -0.011(3)
C78A 0.069(4) 0.028(2) 0.043(3) 0.004(2) -0.016(3) 0.014(3)
C79A 0.064(4) 0.034(3) 0.040(4) 0.007(3) -0.024(4) 0.004(3)
C80A 0.054(4) 0.034(3) 0.025(3) 0.011(2) -0.007(3) -0.003(3)
Ni1P 0.0197(3) 0.0170(3) 0.0211(3) -0.0011(2) -0.0086(3) -0.0024(2)
N1P 0.022(2) 0.0237(18) 0.020(2) -0.0006(15) -0.0084(19) -0.0025(15)
N2P 0.0190(19) 0.0204(17) 0.024(2) -0.0027(15) -0.0078(19) -0.0018(14)
N3P 0.0215(19) 0.0178(17) 0.022(2) -0.0039(15) -0.0088(19) -0.0009(14)
N4P 0.0198(19) 0.0192(17) 0.024(2) -0.0018(15) -0.0055(19) -0.0025(14)
C1P 0.026(3) 0.025(2) 0.030(3) 0.004(2) -0.009(3) -0.0032(19)
C2P 0.022(2) 0.030(2) 0.024(3) 0.001(2) -0.007(2) 0.0002(19)
C3P 0.025(3) 0.040(3) 0.027(3) 0.006(2) -0.010(3) -0.004(2)
C4P 0.024(2) 0.037(3) 0.023(3) -0.001(2) -0.010(2) 0.000(2)
C5P 0.020(2) 0.027(2) 0.027(3) -0.0082(19) -0.007(2) -0.0006(17)
C6P 0.016(2) 0.023(2) 0.025(3) -0.0063(18) -0.006(2) -0.0004(16)
C7P 0.019(2) 0.025(2) 0.031(3) -0.0061(19) -0.007(2) -0.0006(17)
C8P 0.021(2) 0.021(2) 0.027(3) -0.0031(18) -0.006(2) -0.0045(17)
C9P 0.021(2) 0.018(2) 0.027(3) 0.0001(18) -0.007(2) -0.0051(17)
C10P 0.024(2) 0.021(2) 0.021(3) -0.0011(18) -0.004(2) -0.0007(17)
C11P 0.022(2) 0.023(2) 0.021(3) -0.0014(18) -0.008(2) -0.0002(17)
C12P 0.028(3) 0.026(2) 0.023(3) -0.0065(19) -0.012(2) 0.0009(18)
C13P 0.025(2) 0.026(2) 0.024(3) -0.0084(18) -0.010(2) 0.0016(18)
C14P 0.023(2) 0.020(2) 0.027(3) -0.0078(18) -0.012(2) 0.0020(17)
C15P 0.016(2) 0.022(2) 0.025(3) -0.0093(18) -0.003(2) -0.0001(16)
C16P 0.019(2) 0.019(2) 0.029(3) -0.0028(18) -0.005(2) -0.0034(16)
C17P 0.023(2) 0.019(2) 0.032(3) -0.0063(19) -0.005(2) -0.0008(17)
C18P 0.023(2) 0.022(2) 0.031(3) -0.0038(19) -0.002(2) -0.0014(18)
C19P 0.022(2) 0.019(2) 0.025(3) -0.0003(18) -0.003(2) -0.0005(17)
C20P 0.022(2) 0.029(2) 0.025(3) -0.0035(18) -0.012(2) -0.0014(17)
C21P 0.042(3) 0.063(4) 0.030(3) 0.018(3) -0.019(3) -0.016(3)
C22P 0.039(4) 0.149(9) 0.032(4) 0.030(5) -0.004(4) -0.012(5)
C23P 0.030(3) 0.051(3) 0.030(3) 0.000(2) -0.018(3) -0.006(2)
C24P 0.050(4) 0.073(5) 0.045(4) -0.028(3) -0.025(4) 0.004(3)
C25P 0.031(3) 0.027(2) 0.045(4) -0.004(2) -0.019(3) -0.007(2)
C26P 0.045(4) 0.039(3) 0.084(6) -0.035(3) -0.035(4) 0.008(3)
C27P 0.033(3) 0.023(2) 0.037(3) 0.002(2) -0.012(3) -0.008(2)
C28P 0.039(3) 0.023(2) 0.051(4) 0.000(2) -0.013(3) -0.003(2)
C29P 0.041(3) 0.031(2) 0.028(3) 0.000(2) -0.018(3) 0.000(2)
C30P 0.055(4) 0.029(3) 0.045(4) 0.000(2) -0.024(3) 0.006(2)
C31P 0.031(3) 0.029(2) 0.032(3) -0.011(2) -0.016(3) 0.003(2)
C32P 0.032(3) 0.049(3) 0.063(5) -0.028(3) -0.028(3) 0.004(2)
C33P 0.030(3) 0.024(2) 0.037(3) -0.004(2) -0.008(3) -0.0087(19)
C34P 0.025(3) 0.077(5) 0.048(4) -0.021(4) -0.010(3) -0.005(3)
C35P 0.039(3) 0.025(2) 0.034(3) 0.002(2) -0.010(3) -0.009(2)
C36P 0.065(5) 0.047(4) 0.030(4) -0.003(3) 0.004(4) -0.013(3)
C1S 0.070(5) 0.031(3) 0.045(4) -0.001(3) -0.030(4) -0.004(3)
C2S 0.060(4) 0.046(3) 0.046(4) -0.003(3) -0.019(4) 0.001(3)
C3S 0.071(5) 0.047(4) 0.052(5) -0.010(3) -0.023(4) 0.007(3)
C4S 0.076(6) 0.038(3) 0.091(7) -0.011(4) -0.046(6) 0.006(3)
C5S 0.055(4) 0.058(4) 0.073(6) 0.015(4) -0.032(5) -0.019(4)
C6S 0.044(4) 0.057(4) 0.047(4) -0.009(3) -0.024(4) 0.012(3)
C7S 0.088(8) 0.110(9) 0.079(9) -0.027(7) 0.023(8) -0.019(7)
C8S 0.069(7) 0.138(11) 0.096(10) -0.008(9) -0.018(8) 0.004(7)
C9S 0.123(14) 0.23(2) 0.110(15) 0.052(15) 0.009(13) 0.031(15)
C10S 0.080(10) 0.32(3) 0.098(14) -0.028(17) 0.007(11) 0.053(15)
C11S 0.087(10) 0.181(16) 0.099(12) -0.018(11) -0.034(10) 0.018(10)
C12S 0.092(9) 0.090(8) 0.136(14) 0.007(8) -0.036(10) -0.008(7)

loop_
_atom_type_symbol
_atom_type_description
_atom_type_scat_dispersion_real
_atom_type_scat_dispersion_imag
_atom_type_scat_source
C C 0.0060 0.0030 'International Tables Vol C Tables 4.2.6.8 and 6.1.1.4'
H H 0.0000 0.0000 'International Tables Vol C Tables 4.2.6.8 and 6.1.1.4'
N N 0.0110 0.0050 'International Tables Vol C Tables 4.2.6.8 and 6.1.1.4'
Ni Ni 0.2530 1.6900 'International Tables Vol C Tables 4.2.6.8 and 6.1.1.4'
Ho Ho -0.4680 7.3480 'International Tables Vol C Tables 4.2.6.8 and 6.1.1.4'
Lu Lu -1.4790 8.9990 'International Tables Vol C Tables 4.2.6.8 and 6.1.1.4'

loop_
_geom_angle_atom_site_label_1
_geom_angle_atom_site_label_2
_geom_angle_atom_site_label_3
_geom_angle
N1 Lu1 C23A 164.9(2)
N1 Lu1 C22A 152.2(3)
C23A Lu1 C22A 37.6(3)
N1 Lu1 C24A 142.7(3)
C23A Lu1 C24A 34.8(3)
C22A Lu1 C24A 64.9(3)
N1 Lu1 C21A 130.8(2)
C23A Lu1 C21A 64.0(2)
C22A Lu1 C21A 34.6(2)
C24A Lu1 C21A 74.5(3)
N1 Lu1 C28A 131.2(3)
C23A Lu1 C28A 35.3(3)
C22A Lu1 C28A 57.4(3)
C24A Lu1 C28A 60.4(3)
C21A Lu1 C28A 91.4(3)
N1 Lu1 C19A 127.8(3)
C23A Lu1 C19A 59.4(3)
C22A Lu1 C19A 71.0(3)
C24A Lu1 C19A 33.2(3)
C21A Lu1 C19A 59.7(3)
C28A Lu1 C19A 91.7(3)
N1 Lu1 C55A 123.9(2)
C23A Lu1 C55A 57.9(3)
C22A Lu1 C55A 33.4(3)
C24A Lu1 C55A 92.1(3)
C21A Lu1 C55A 57.7(3)
C28A Lu1 C55A 53.6(3)
C19A Lu1 C55A 104.4(3)
N1 Lu1 C20A 123.9(2)
C23A Lu1 C20A 69.9(3)
C22A Lu1 C20A 58.6(3)
C24A Lu1 C20A 59.8(2)
C21A Lu1 C20A 32.3(3)
C28A Lu1 C20A 104.8(3)
C19A Lu1 C20A 32.4(2)
C55A Lu1 C20A 88.4(3)
N1 Lu1 C29A 117.0(2)
C23A Lu1 C29A 55.7(3)
C22A Lu1 C29A 54.0(3)
C24A Lu1 C29A 88.2(3)
C21A Lu1 C29A 85.8(3)
C28A Lu1 C29A 31.2(3)
C19A Lu1 C29A 114.6(3)
C55A Lu1 C29A 30.8(2)
C20A Lu1 C29A 112.5(3)
N1 Lu1 C25A 115.6(2)
C23A Lu1 C25A 55.8(3)
C22A Lu1 C25A 92.0(3)
C24A Lu1 C25A 30.3(3)
C21A Lu1 C25A 104.5(3)
C28A Lu1 C25A 62.9(3)
C19A Lu1 C25A 52.7(2)
C55A Lu1 C25A 111.5(3)
C20A Lu1 C25A 84.6(2)
C29A Lu1 C25A 94.0(3)
N1 Lu1 C27A 108.4(2)
C23A Lu1 C27A 56.5(3)
C22A Lu1 C27A 86.1(2)
C24A Lu1 C27A 65.0(3)
C21A Lu1 C27A 119.1(2)
C28A Lu1 C27A 29.1(3)
C19A Lu1 C27A 97.6(2)
C55A Lu1 C27A 79.8(2)
C20A Lu1 C27A 122.9(2)
C29A Lu1 C27A 51.0(3)
C25A Lu1 C27A 50.6(3)
N1 Ho1 C8A 163.6(3)
N1 Ho1 C7A 151.3(2)
C8A Ho1 C7A 36.9(3)
N1 Ho1 C9A 143.2(2)
C8A Ho1 C9A 37.4(3)
C7A Ho1 C9A 65.4(3)
N1 Ho1 C6A 130.9(3)
C8A Ho1 C6A 64.2(3)
C7A Ho1 C6A 34.7(3)
C9A Ho1 C6A 74.4(3)
N1 Ho1 C13A 129.1(2)
C8A Ho1 C13A 35.2(3)
C7A Ho1 C13A 58.1(3)
C9A Ho1 C13A 62.2(3)
C6A Ho1 C13A 92.4(3)
N1 Ho1 C4A 128.3(2)
C8A Ho1 C4A 62.1(3)
C7A Ho1 C4A 71.7(3)
C9A Ho1 C4A 33.5(3)
C6A Ho1 C4A 59.5(3)
C13A Ho1 C4A 93.9(3)
N1 Ho1 C5A 124.0(3)
C8A Ho1 C5A 71.9(3)
C7A Ho1 C5A 59.3(3)
C9A Ho1 C5A 60.2(3)
C6A Ho1 C5A 32.2(3)
C13A Ho1 C5A 106.9(3)
C4A Ho1 C5A 32.5(3)
N1 Ho1 C66A 122.7(2)
C8A Ho1 C66A 56.3(3)
C7A Ho1 C66A 33.3(3)
C9A Ho1 C66A 92.7(2)
C6A Ho1 C66A 57.9(3)
C13A Ho1 C66A 53.5(2)
C4A Ho1 C66A 105.0(2)
C5A Ho1 C66A 88.8(3)
N1 Ho1 C14A 114.6(2)
C8A Ho1 C14A 54.9(3)
C7A Ho1 C14A 54.7(3)
C9A Ho1 C14A 90.1(2)
C6A Ho1 C14A 86.5(2)
C13A Ho1 C14A 31.3(2)
C4A Ho1 C14A 116.7(2)
C5A Ho1 C14A 113.9(3)
C66A Ho1 C14A 30.9(2)
N1 Ho1 C10A 115.4(2)
C8A Ho1 C10A 58.0(3)
C7A Ho1 C10A 93.0(3)
C9A Ho1 C10A 31.1(3)
C6A Ho1 C10A 105.3(3)
C13A Ho1 C10A 64.0(2)
C4A Ho1 C10A 53.9(3)
C5A Ho1 C10A 85.9(3)
C66A Ho1 C10A 112.2(2)
C14A Ho1 C10A 95.2(2)
N1 Ho1 C12A 107.2(2)
C8A Ho1 C12A 56.6(3)
C7A Ho1 C12A 86.4(3)
C9A Ho1 C12A 66.4(3)
C6A Ho1 C12A 119.6(3)
C13A Ho1 C12A 28.8(2)
C4A Ho1 C12A 99.4(3)
C5A Ho1 C12A 124.5(3)
C66A Ho1 C12A 79.6(2)
C14A Ho1 C12A 51.1(2)
C10A Ho1 C12A 51.3(2)
N1 Ho2 C38A 169.8(2)
N1 Ho2 C37A 147.3(2)
C38A Ho2 C37A 37.8(3)
N1 Ho2 C39A 145.5(2)
C38A Ho2 C39A 36.4(2)
C37A Ho2 C39A 65.0(2)
N1 Ho2 C43A 135.0(2)
C38A Ho2 C43A 35.1(3)
C37A Ho2 C43A 58.4(3)
C39A Ho2 C43A 62.0(2)
N1 Ho2 C36A 125.6(2)
C38A Ho2 C36A 63.5(3)
C37A Ho2 C36A 33.8(3)
C39A Ho2 C36A 72.8(2)
C43A Ho2 C36A 91.6(3)
N1 Ho2 C34A 126.6(2)
C38A Ho2 C34A 60.8(3)
C37A Ho2 C34A 70.2(3)
C39A Ho2 C34A 33.1(2)
C43A Ho2 C34A 93.0(2)
C36A Ho2 C34A 57.6(2)
N1 Ho2 C49A 122.1(2)
C38A Ho2 C49A 57.3(3)
C37A Ho2 C49A 32.7(3)
C39A Ho2 C49A 92.4(2)
C43A Ho2 C49A 54.9(3)
C36A Ho2 C49A 56.5(3)
C34A Ho2 C49A 102.9(2)
N1 Ho2 C35A 119.6(2)
C38A Ho2 C35A 70.5(3)
C37A Ho2 C35A 57.5(3)
C39A Ho2 C35A 59.1(2)
C43A Ho2 C35A 105.3(2)
C36A Ho2 C35A 30.7(3)
C34A Ho2 C35A 31.8(2)
C49A Ho2 C35A 86.1(3)
N1 Ho2 C44A 117.7(2)
C38A Ho2 C44A 55.6(2)
C37A Ho2 C44A 54.6(3)
C39A Ho2 C44A 90.3(2)
C43A Ho2 C44A 32.1(2)
C36A Ho2 C44A 85.7(3)
C34A Ho2 C44A 115.7(2)
C49A Ho2 C44A 31.7(3)
C35A Ho2 C44A 112.0(3)
N1 Ho2 C40A 118.84(19)
C38A Ho2 C40A 58.2(2)
C37A Ho2 C40A 93.8(2)
C39A Ho2 C40A 31.5(2)
C43A Ho2 C40A 65.4(2)
C36A Ho2 C40A 103.9(2)
C34A Ho2 C40A 53.3(2)
C49A Ho2 C40A 114.1(2)
C35A Ho2 C40A 84.7(2)
C44A Ho2 C40A 97.5(2)
N1 Ho2 C42A 112.4(2)
C38A Ho2 C42A 57.7(3)
C37A Ho2 C42A 88.3(3)
C39A Ho2 C42A 67.1(2)
C43A Ho2 C42A 30.3(2)
C36A Ho2 C42A 120.2(3)
C34A Ho2 C42A 99.7(2)
C49A Ho2 C42A 82.5(3)
C35A Ho2 C42A 124.4(2)
C44A Ho2 C42A 53.1(3)
C40A Ho2 C42A 52.5(2)
Lu1 N1 Ho2 122.45(19)
Lu1 N1 Ho1 120.5(2)
Ho2 N1 Ho1 117.0(2)
Ho4 Lu2 Ho3 57.96(6)
Ho4 Ho3 Lu2 56.63(8)
Lu2 Ho4 Ho3 65.42(7)
Lu3 Ho6 Ho7 71.6(2)
Ho6 Ho7 Lu3 50.3(2)
Ho6 Lu3 Ho7 58.2(2)
C45A C1A C2A 122.1(7)
C45A C1A C5A 123.3(8)
C2A C1A C5A 106.4(8)
C42A C2A C1A 122.1(8)
C42A C2A C3A 122.2(7)
C1A C2A C3A 109.3(7)
C68A C3A C2A 120.3(6)
C68A C3A C4A 122.7(9)
C2A C3A C4A 107.8(7)
C9A C4A C5A 121.1(8)
C9A C4A C3A 120.9(8)
C5A C4A C3A 108.5(8)
C9A C4A Ho1 66.0(4)
C5A C4A Ho1 75.8(5)
C3A C4A Ho1 100.4(4)
C6A C5A C4A 122.9(10)
C6A C5A C1A 120.3(9)
C4A C5A C1A 108.0(7)
C6A C5A Ho1 70.5(5)
C4A C5A Ho1 71.8(5)
C1A C5A Ho1 101.6(4)
C5A C6A C67A 115.6(8)
C5A C6A C7A 117.2(9)
C67A C6A C7A 118.6(8)
C5A C6A Ho1 77.3(5)
C67A C6A Ho1 97.9(5)
C7A C6A Ho1 66.4(4)
C6A C7A C8A 121.2(7)
C6A C7A C66A 118.0(8)
C8A C7A C66A 106.8(7)
C6A C7A Ho1 78.8(4)
C8A C7A Ho1 68.3(3)
C66A C7A Ho1 85.8(4)
C7A C8A C13A 108.2(7)
C7A C8A C9A 119.5(8)
C13A C8A C9A 118.0(7)
C7A C8A Ho1 74.8(4)
C13A C8A Ho1 82.3(4)
C9A C8A Ho1 75.0(4)
C4A C9A C10A 115.7(7)
C4A C9A C8A 117.9(8)
C10A C9A C8A 116.9(8)
C4A C9A Ho1 80.5(5)
C10A C9A Ho1 91.4(4)
C8A C9A Ho1 67.7(4)
C73A C10A C9A 122.5(8)
C73A C10A C11A 106.5(8)
C9A C10A C11A 122.8(7)
C73A C10A Ho1 101.1(4)
C9A C10A Ho1 57.5(4)
C11A C10A Ho1 87.7(4)
C74A C11A C12A 122.1(9)
C74A C11A C10A 108.7(7)
C12A C11A C10A 120.5(8)
C17A C12A C11A 116.7(7)
C17A C12A C13A 118.5(7)
C11A C12A C13A 117.8(8)
C17A C12A Ho1 105.3(4)
C11A C12A Ho1 81.8(4)
C13A C12A Ho1 58.2(3)
C12A C13A C14A 119.0(7)
C12A C13A C8A 123.7(7)
C14A C13A C8A 108.8(7)
C12A C13A Ho1 93.1(4)
C14A C13A Ho1 84.6(4)
C8A C13A Ho1 62.6(4)
C15A C14A C13A 122.6(7)
C15A C14A C66A 122.2(6)
C13A C14A C66A 107.0(7)
C15A C14A Ho1 105.0(4)
C13A C14A Ho1 64.1(4)
C66A C14A Ho1 70.3(4)
C59A C15A C16A 117.8(6)
C59A C15A C14A 118.1(6)
C16A C15A C14A 117.7(6)
C15A C16A C20A 122.9(6)
C15A C16A C17A 119.6(7)
C20A C16A C17A 108.8(6)
C18A C17A C12A 120.7(7)
C18A C17A C16A 108.4(7)
C12A C17A C16A 122.3(7)
C17A C18A C75A 121.8(9)
C17A C18A C19A 108.2(6)
C75A C18A C19A 121.4(7)
C24A C19A C20A 121.9(8)
C24A C19A C18A 122.4(7)
C20A C19A C18A 106.6(6)
C24A C19A Lu1 67.4(4)
C20A C19A Lu1 76.1(4)
C18A C19A Lu1 99.6(5)
C21A C20A C16A 119.7(6)
C21A C20A C19A 122.3(7)
C16A C20A C19A 108.0(7)
C21A C20A Lu1 68.9(4)
C16A C20A Lu1 101.6(4)
C19A C20A Lu1 71.5(4)
C58A C21A C20A 117.1(6)
C58A C21A C22A 118.7(8)
C20A C21A C22A 116.5(7)
C58A C21A Lu1 97.3(5)
C20A C21A Lu1 78.8(4)
C22A C21A Lu1 66.7(4)
C21A C22A C55A 117.0(7)
C21A C22A C23A 119.8(8)
C55A C22A C23A 108.7(7)
C21A C22A Lu1 78.8(4)
C55A C22A Lu1 83.7(5)
C23A C22A Lu1 69.3(4)
C24A C23A C28A 118.8(7)
C24A C23A C22A 122.5(7)
C28A C23A C22A 104.4(8)
C24A C23A Lu1 77.3(5)
C28A C23A Lu1 81.9(5)
C22A C23A Lu1 73.1(4)
C23A C24A C25A 118.7(8)
C23A C24A C19A 116.5(7)
C25A C24A C19A 114.7(9)
C23A C24A Lu1 67.8(4)
C25A C24A Lu1 91.2(5)
C19A C24A Lu1 79.4(4)
C24A C25A C26A 122.3(9)
C24A C25A C76A 123.2(8)
C26A C25A C76A 105.9(8)
C24A C25A Lu1 58.5(4)
C26A C25A Lu1 87.0(4)
C76A C25A Lu1 99.7(4)
C27A C26A C78A 121.7(7)
C27A C26A C25A 120.6(8)
C78A C26A C25A 108.4(8)
C26A C27A C32A 117.7(7)
C26A C27A C28A 117.7(8)
C32A C27A C28A 117.8(8)
C26A C27A Lu1 82.4(4)
C32A C27A Lu1 103.5(4)
C28A C27A Lu1 59.2(4)
C29A C28A C27A 118.0(9)
C29A C28A C23A 109.3(7)
C27A C28A C23A 121.7(8)
C29A C28A Lu1 81.8(4)
C27A C28A Lu1 91.7(5)
C23A C28A Lu1 62.8(4)
C55A C29A C28A 109.1(8)
C55A C29A C30A 120.4(8)
C28A C29A C30A 122.9(7)
C55A C29A Lu1 69.8(4)
C28A C29A Lu1 67.1(4)
C30A C29A Lu1 104.3(4)
C54A C30A C31A 115.6(9)
C54A C30A C29A 118.9(7)
C31A C30A C29A 118.1(8)
C32A C31A C35A 111.0(6)
C32A C31A C30A 118.1(8)
C35A C31A C30A 122.8(8)
C27A C32A C31A 124.6(7)
C27A C32A C33A 120.3(7)
C31A C32A C33A 105.8(7)
C79A C33A C32A 120.5(7)
C79A C33A C34A 122.2(7)
C32A C33A C34A 109.0(6)
C39A C34A C35A 122.8(7)
C39A C34A C33A 122.8(6)
C35A C34A C33A 106.0(7)
C39A C34A Ho2 65.9(3)
C35A C34A Ho2 78.8(3)
C33A C34A Ho2 99.9(4)
C36A C35A C31A 121.3(7)
C36A C35A C34A 121.0(7)
C31A C35A C34A 108.2(7)
C36A C35A Ho2 69.6(4)
C31A C35A Ho2 103.4(4)
C34A C35A Ho2 69.4(3)
C35A C36A C50A 116.7(9)
C35A C36A C37A 118.0(7)
C50A C36A C37A 117.2(8)
C35A C36A Ho2 79.6(4)
C50A C36A Ho2 99.4(4)
C37A C36A Ho2 63.6(3)
C49A C37A C36A 118.4(7)
C49A C37A C38A 108.7(8)
C36A C37A C38A 121.8(7)
C49A C37A Ho2 85.3(4)
C36A C37A Ho2 82.6(4)
C38A C37A Ho2 68.5(3)
C43A C38A C39A 120.0(6)
C43A C38A C37A 106.9(6)
C39A C38A C37A 118.8(8)
C43A C38A Ho2 81.6(4)
C39A C38A Ho2 76.6(4)
C37A C38A Ho2 73.7(4)
C34A C39A C40A 113.6(6)
C34A C39A C38A 117.5(6)
C40A C39A C38A 117.7(6)
C34A C39A Ho2 81.0(4)
C40A C39A Ho2 89.1(4)
C38A C39A Ho2 67.0(3)
C80A C40A C39A 122.2(7)
C80A C40A C41A 107.4(6)
C39A C40A C41A 121.5(6)
C80A C40A Ho2 99.2(4)
C39A C40A Ho2 59.4(3)
C41A C40A Ho2 85.4(3)
C42A C41A C69A 120.9(6)
C42A C41A C40A 120.9(6)
C69A C41A C40A 108.2(6)
C41A C42A C2A 117.0(8)
C41A C42A C43A 118.1(6)
C2A C42A C43A 116.6(7)
C41A C42A Ho2 81.8(4)
C2A C42A Ho2 100.6(5)
C43A C42A Ho2 60.1(4)
C38A C43A C44A 108.0(7)
C38A C43A C42A 121.6(6)
C44A C43A C42A 118.6(7)
C38A C43A Ho2 63.3(4)
C44A C43A Ho2 81.9(4)
C42A C43A Ho2 89.6(4)
C45A C44A C43A 122.7(9)
C45A C44A C49A 121.4(8)
C43A C44A C49A 108.4(7)
C45A C44A Ho2 103.8(5)
C43A C44A Ho2 66.0(4)
C49A C44A Ho2 71.0(4)
C1A C45A C44A 117.6(8)
C1A C45A C46A 117.0(8)
C44A C45A C46A 118.0(10)
C47A C46A C45A 120.7(8)
C47A C46A C67A 110.4(9)
C45A C46A C67A 120.2(9)
C48A C47A C63A 122.4(9)
C48A C47A C46A 121.5(8)
C63A C47A C46A 106.0(8)
C47A C48A C51A 118.5(9)
C47A C48A C49A 118.9(10)
C51A C48A C49A 116.3(8)
C37A C49A C48A 124.0(10)
C37A C49A C44A 108.1(7)
C48A C49A C44A 119.0(8)
C37A C49A Ho2 62.0(3)
C48A C49A Ho2 99.7(5)
C44A C49A Ho2 77.3(4)
C51A C50A C54A 107.5(8)
C51A C50A C36A 122.6(9)
C54A C50A C36A 121.6(8)
C48A C51A C50A 121.1(8)
C48A C51A C52A 119.5(8)
C50A C51A C52A 109.8(9)
C62A C52A C53A 123.0(8)
C62A C52A C51A 120.9(9)
C53A C52A C51A 106.2(8)
C56A C53A C52A 120.8(8)
C56A C53A C54A 120.7(9)
C52A C53A C54A 108.8(9)
C30A C54A C50A 121.8(7)
C30A C54A C53A 120.4(9)
C50A C54A C53A 107.7(9)
C29A C55A C56A 119.2(9)
C29A C55A C22A 108.5(7)
C56A C55A C22A 123.6(7)
C29A C55A Lu1 79.5(4)
C56A C55A Lu1 97.0(4)
C22A C55A Lu1 62.9(4)
C53A C56A C57A 116.9(8)
C53A C56A C55A 120.0(8)
C57A C56A C55A 117.2(8)
C58A C57A C56A 119.7(7)
C58A C57A C61A 107.8(6)
C56A C57A C61A 121.9(8)
C21A C58A C57A 123.1(6)
C21A C58A C59A 121.7(6)
C57A C58A C59A 107.4(7)
C15A C59A C60A 120.3(6)
C15A C59A C58A 120.6(6)
C60A C59A C58A 109.1(6)
C65A C60A C59A 122.2(6)
C65A C60A C61A 121.3(7)
C59A C60A C61A 106.5(6)
C62A C61A C60A 121.2(8)
C62A C61A C57A 120.9(8)
C60A C61A C57A 109.1(6)
C63A C62A C61A 117.7(8)
C63A C62A C52A 119.4(8)
C61A C62A C52A 116.0(9)
C62A C63A C47A 119.1(8)
C62A C63A C64A 122.3(7)
C47A C63A C64A 108.5(8)
C67A C64A C65A 121.1(8)
C67A C64A C63A 109.0(7)
C65A C64A C63A 119.9(8)
C60A C65A C66A 118.6(7)
C60A C65A C64A 117.3(7)
C66A C65A C64A 117.2(7)
C65A C66A C14A 118.1(7)
C65A C66A C7A 122.5(7)
C14A C66A C7A 109.1(7)
C65A C66A Ho1 97.5(4)
C14A C66A Ho1 78.8(4)
C7A C66A Ho1 60.9(3)
C64A C67A C6A 121.9(8)
C64A C67A C46A 106.0(9)
C6A C67A C46A 123.5(8)
C3A C68A C73A 117.2(7)
C3A C68A C69A 118.2(8)
C73A C68A C69A 117.1(8)
C70A C69A C41A 107.9(6)
C70A C69A C68A 121.1(7)
C41A C69A C68A 121.1(7)
C71A C70A C69A 121.4(7)
C71A C70A C80A 121.1(7)
C69A C70A C80A 108.5(6)
C77A C71A C72A 119.4(7)
C77A C71A C70A 117.4(7)
C72A C71A C70A 116.2(8)
C71A C72A C73A 123.4(8)
C71A C72A C74A 120.4(8)
C73A C72A C74A 107.5(7)
C68A C73A C72A 120.5(7)
C68A C73A C10A 121.0(8)
C72A C73A C10A 109.2(8)
C75A C74A C11A 120.9(8)
C75A C74A C72A 120.4(7)
C11A C74A C72A 108.0(8)
C74A C75A C18A 117.6(8)
C74A C75A C76A 119.0(8)
C18A C75A C76A 116.4(9)
C77A C76A C75A 120.2(8)
C77A C76A C25A 108.6(7)
C75A C76A C25A 121.9(8)
C71A C77A C78A 122.9(7)
C71A C77A C76A 120.4(7)
C78A C77A C76A 107.6(7)
C26A C78A C77A 109.4(7)
C26A C78A C79A 121.0(7)
C77A C78A C79A 119.8(7)
C33A C79A C80A 115.9(6)
C33A C79A C78A 118.7(7)
C80A C79A C78A 118.7(6)
C79A C80A C40A 123.3(6)
C79A C80A C70A 119.9(6)
C40A C80A C70A 108.0(6)
N1P Ni1P N2P 89.97(16)
N1P Ni1P N3P 177.62(18)
N2P Ni1P N3P 89.92(16)
N1P Ni1P N4P 89.99(17)
N2P Ni1P N4P 178.07(18)
N3P Ni1P N4P 90.04(16)
C20P N1P C2P 104.1(4)
C20P N1P Ni1P 128.2(3)
C2P N1P Ni1P 127.7(3)
C9P N2P C6P 104.5(4)
C9P N2P Ni1P 127.7(3)
C6P N2P Ni1P 127.7(3)
C11P N3P C14P 104.5(4)
C11P N3P Ni1P 127.5(3)
C14P N3P Ni1P 127.9(3)
C19P N4P C16P 105.0(4)
C19P N4P Ni1P 127.7(3)
C16P N4P Ni1P 127.3(3)
C19P C1P C2P 124.7(5)
C19P C1P H1P 117.7
C2P C1P H1P 117.7
C1P C2P N1P 124.7(5)
C1P C2P C3P 124.3(5)
N1P C2P C3P 111.0(4)
C4P C3P C2P 106.8(4)
C4P C3P C21P 128.1(5)
C2P C3P C21P 124.9(5)
C3P C4P C20P 106.0(4)
C3P C4P C23P 128.8(5)
C20P C4P C23P 125.2(5)
C6P C5P C20P 124.3(4)
C6P C5P H5P 117.8
C20P C5P H5P 117.8
C5P C6P N2P 125.1(4)
C5P C6P C7P 123.9(4)
N2P C6P C7P 111.0(4)
C8P C7P C6P 106.6(4)
C8P C7P C25P 128.9(5)
C6P C7P C25P 124.5(5)
C7P C8P C9P 106.3(4)
C7P C8P C27P 129.1(4)
C9P C8P C27P 124.5(4)
N2P C9P C10P 125.1(4)
N2P C9P C8P 111.6(4)
C10P C9P C8P 123.3(4)
C11P C10P C9P 124.5(4)
C11P C10P H10P 117.7
C9P C10P H10P 117.7
C10P C11P N3P 125.2(4)
C10P C11P C12P 123.6(4)
N3P C11P C12P 111.2(4)
C13P C12P C11P 106.3(4)
C13P C12P C29P 128.6(4)
C11P C12P C29P 125.1(4)
C12P C13P C14P 106.4(4)
C12P C13P C31P 128.1(5)
C14P C13P C31P 125.3(4)
N3P C14P C15P 124.8(4)
N3P C14P C13P 111.7(4)
C15P C14P C13P 123.5(4)
C16P C15P C14P 124.0(4)
C16P C15P H15P 118.0
C14P C15P H15P 118.0
N4P C16P C15P 125.7(4)
N4P C16P C17P 110.9(4)
C15P C16P C17P 123.2(4)
C18P C17P C16P 106.5(4)
C18P C17P C33P 128.5(5)
C16P C17P C33P 125.1(5)
C17P C18P C19P 106.5(4)
C17P C18P C35P 127.9(5)
C19P C18P C35P 125.6(5)
N4P C19P C1P 125.3(4)
N4P C19P C18P 111.0(4)
C1P C19P C18P 123.7(5)
N1P C20P C5P 124.6(4)
N1P C20P C4P 112.1(4)
C5P C20P C4P 123.3(4)
C3P C21P C22P 112.5(6)
C3P C21P H21A 109.1
C22P C21P H21A 109.1
C3P C21P H21B 109.1
C22P C21P H21B 109.1
H21A C21P H21B 107.8
C21P C22P H22A 109.5
C21P C22P H22B 109.5
H22A C22P H22B 109.5
C21P C22P H22C 109.5
H22A C22P H22C 109.5
H22B C22P H22C 109.5
C4P C23P C24P 112.8(5)
C4P C23P H23A 109.0
C24P C23P H23A 109.0
C4P C23P H23B 109.0
C24P C23P H23B 109.0
H23A C23P H23B 107.8
C23P C24P H24A 109.5
C23P C24P H24B 109.5
H24A C24P H24B 109.5
C23P C24P H24C 109.5
H24A C24P H24C 109.5
H24B C24P H24C 109.5
C7P C25P C26P 112.2(5)
C7P C25P H25A 109.2
C26P C25P H25A 109.2
C7P C25P H25B 109.2
C26P C25P H25B 109.2
H25A C25P H25B 107.9
C25P C26P H26A 109.5
C25P C26P H26B 109.5
H26A C26P H26B 109.5
C25P C26P H26C 109.5
H26A C26P H26C 109.5
H26B C26P H26C 109.5
C8P C27P C28P 113.1(5)
C8P C27P H27A 109.0
C28P C27P H27A 109.0
C8P C27P H27B 109.0
C28P C27P H27B 109.0
H27A C27P H27B 107.8
C27P C28P H28A 109.5
C27P C28P H28B 109.5
H28A C28P H28B 109.5
C27P C28P H28C 109.5
H28A C28P H28C 109.5
H28B C28P H28C 109.5
C12P C29P C30P 112.4(5)
C12P C29P H29A 109.1
C30P C29P H29A 109.1
C12P C29P H29B 109.1
C30P C29P H29B 109.1
H29A C29P H29B 107.9
C29P C30P H30A 109.5
C29P C30P H30B 109.5
H30A C30P H30B 109.5
C29P C30P H30C 109.5
H30A C30P H30C 109.5
H30B C30P H30C 109.5
C13P C31P C32P 112.3(5)
C13P C31P H31A 109.2
C32P C31P H31A 109.2
C13P C31P H31B 109.2
C32P C31P H31B 109.2
H31A C31P H31B 107.9
C31P C32P H32A 109.5
C31P C32P H32B 109.5
H32A C32P H32B 109.5
C31P C32P H32C 109.5
H32A C32P H32C 109.5
H32B C32P H32C 109.5
C17P C33P C34P 113.3(5)
C17P C33P H33A 108.9
C34P C33P H33A 108.9
C17P C33P H33B 108.9
C34P C33P H33B 108.9
H33A C33P H33B 107.7
C33P C34P H34A 109.5
C33P C34P H34B 109.5
H34A C34P H34B 109.5
C33P C34P H34C 109.5
H34A C34P H34C 109.5
H34B C34P H34C 109.5
C18P C35P C36P 112.8(5)
C18P C35P H35A 109.0
C36P C35P H35A 109.0
C18P C35P H35B 109.0
C36P C35P H35B 109.0
H35A C35P H35B 107.8
C35P C36P H36A 109.5
C35P C36P H36B 109.5
H36A C36P H36B 109.5
C35P C36P H36C 109.5
H36A C36P H36C 109.5
H36B C36P H36C 109.5
C6S C1S C2S 119.7(6)
C6S C1S H1S 120.1
C2S C1S H1S 120.1
C3S C2S C1S 122.8(8)
C3S C2S H2S 118.6
C1S C2S H2S 118.6
C2S C3S C4S 117.1(8)
C2S C3S H3S 121.5
C4S C3S H3S 121.5
C5S C4S C3S 120.1(7)
C5S C4S H4S 120.0
C3S C4S H4S 120.0
C6S C5S C4S 119.6(7)
C6S C5S H5S 120.2
C4S C5S H5S 120.2
C1S C6S C5S 120.7(8)
C1S C6S H6S 119.7
C5S C6S H6S 119.7
C12S C7S C8S 121.1(14)
C12S C7S H7S 119.5
C8S C7S H7S 119.5
C9S C8S C7S 117.2(15)
C9S C8S H8S 121.4
C7S C8S H8S 121.4
C8S C9S C10S 118.9(17)
C8S C9S H9S 120.5
C10S C9S H9S 120.5
C11S C10S C9S 123.4(18)
C11S C10S H10S 118.3
C9S C10S H10S 118.3
C10S C11S C12S 113.6(17)
C10S C11S H11S 123.2
C12S C11S H11S 123.2
C7S C12S C11S 125.0(15)
C7S C12S H12S 117.5
C11S C12S H12S 117.5

loop_
_geom_bond_atom_site_label_1
_geom_bond_atom_site_label_2
_geom_bond_distance
Lu1 N1 2.033(4)
Lu1 C23A 2.300(8)
Lu1 C22A 2.352(8)
Lu1 C24A 2.423(7)
Lu1 C21A 2.512(7)
Lu1 C28A 2.560(8)
Lu1 C19A 2.580(7)
Lu1 C55A 2.626(7)
Lu1 C20A 2.640(7)
Lu1 C29A 2.751(6)
Lu1 C25A 2.842(7)
Lu1 C27A 2.980(7)
Ho1 N1 2.058(4)
Ho1 C8A 2.249(6)
Ho1 C7A 2.336(6)
Ho1 C9A 2.348(7)
Ho1 C6A 2.500(8)
Ho1 C13A 2.511(7)
Ho1 C4A 2.535(8)
Ho1 C5A 2.587(9)
Ho1 C66A 2.667(7)
Ho1 C14A 2.778(6)
Ho1 C10A 2.785(6)
Ho1 C12A 2.951(6)
Ho2 N1 2.036(4)
Ho2 C38A 2.262(7)
Ho2 C37A 2.333(6)
Ho2 C39A 2.391(6)
Ho2 C43A 2.506(7)
Ho2 C36A 2.583(7)
Ho2 C34A 2.587(6)
Ho2 C49A 2.633(7)
Ho2 C35A 2.711(6)
Ho2 C44A 2.716(7)
Ho2 C40A 2.778(6)
Ho2 C42A 2.890(8)
Lu2 Ho4 3.386(4)
Lu2 Ho3 3.687(3)
Ho3 Ho4 3.436(2)
Ho5 Ho8 3.537(16)
Ho6 Lu3 3.132(9)
Ho6 Ho7 3.460(12)
Ho7 Lu3 3.864(11)
C1A C45A 1.372(14)
C1A C2A 1.443(11)
C1A C5A 1.491(14)
C2A C42A 1.428(10)
C2A C3A 1.445(12)
C3A C68A 1.394(12)
C3A C4A 1.454(11)
C4A C9A 1.420(13)
C4A C5A 1.433(14)
C5A C6A 1.412(12)
C6A C67A 1.434(14)
C6A C7A 1.452(13)
C7A C8A 1.453(12)
C7A C66A 1.470(12)
C8A C13A 1.459(12)
C8A C9A 1.476(11)
C9A C10A 1.440(13)
C10A C73A 1.433(10)
C10A C11A 1.445(13)
C11A C74A 1.417(12)
C11A C12A 1.419(11)
C12A C17A 1.418(12)
C12A C13A 1.421(11)
C13A C14A 1.450(10)
C14A C15A 1.437(10)
C14A C66A 1.454(11)
C15A C59A 1.398(9)
C15A C16A 1.414(9)
C16A C20A 1.437(10)
C16A C17A 1.457(10)
C17A C18A 1.416(10)
C18A C75A 1.416(11)
C18A C19A 1.493(13)
C19A C24A 1.436(11)
C19A C20A 1.458(10)
C20A C21A 1.437(11)
C21A C58A 1.427(10)
C21A C22A 1.453(10)
C22A C55A 1.456(13)
C22A C23A 1.502(11)
C23A C24A 1.419(13)
C23A C28A 1.494(13)
C24A C25A 1.434(12)
C25A C26A 1.456(11)
C25A C76A 1.459(14)
C26A C27A 1.414(12)
C26A C78A 1.416(12)
C27A C32A 1.420(12)
C27A C28A 1.451(12)
C28A C29A 1.439(13)
C29A C55A 1.433(11)
C29A C30A 1.447(13)
C30A C54A 1.417(14)
C30A C31A 1.441(11)
C31A C32A 1.424(11)
C31A C35A 1.430(12)
C32A C33A 1.470(11)
C33A C79A 1.390(10)
C33A C34A 1.471(11)
C34A C39A 1.430(11)
C34A C35A 1.455(10)
C35A C36A 1.408(12)
C36A C50A 1.442(12)
C36A C37A 1.447(13)
C37A C49A 1.428(12)
C37A C38A 1.490(11)
C38A C43A 1.456(11)
C38A C39A 1.458(10)
C39A C40A 1.453(9)
C40A C80A 1.433(10)
C40A C41A 1.461(9)
C41A C42A 1.423(10)
C41A C69A 1.435(10)
C42A C43A 1.460(11)
C43A C44A 1.460(11)
C44A C45A 1.426(12)
C44A C49A 1.464(14)
C45A C46A 1.435(13)
C46A C47A 1.435(14)
C46A C67A 1.443(12)
C47A C48A 1.413(13)
C47A C63A 1.435(12)
C48A C51A 1.415(15)
C48A C49A 1.443(13)
C50A C51A 1.417(13)
C50A C54A 1.438(14)
C51A C52A 1.442(13)
C52A C62A 1.431(12)
C52A C53A 1.435(14)
C53A C56A 1.397(13)
C53A C54A 1.439(11)
C55A C56A 1.446(13)
C56A C57A 1.436(11)
C57A C58A 1.429(11)
C57A C61A 1.444(12)
C58A C59A 1.453(9)
C59A C60A 1.437(10)
C60A C65A 1.419(11)
C60A C61A 1.442(10)
C61A C62A 1.413(11)
C62A C63A 1.400(13)
C63A C64A 1.445(12)
C64A C67A 1.421(13)
C64A C65A 1.440(11)
C65A C66A 1.433(11)
C68A C73A 1.415(12)
C68A C69A 1.442(10)
C69A C70A 1.431(11)
C70A C71A 1.421(11)
C70A C80A 1.449(10)
C71A C77A 1.395(12)
C71A C72A 1.415(11)
C72A C73A 1.422(13)
C72A C74A 1.439(12)
C74A C75A 1.391(13)
C75A C76A 1.434(11)
C76A C77A 1.433(11)
C77A C78A 1.423(11)
C78A C79A 1.423(11)
C79A C80A 1.417(11)
Ni1P N1P 1.964(4)
Ni1P N2P 1.967(4)
Ni1P N3P 1.970(4)
Ni1P N4P 1.970(4)
N1P C20P 1.376(6)
N1P C2P 1.381(6)
N2P C9P 1.369(6)
N2P C6P 1.380(6)
N3P C11P 1.377(6)
N3P C14P 1.379(6)
N4P C19P 1.366(6)
N4P C16P 1.376(6)
C1P C19P 1.370(7)
C1P C2P 1.375(7)
C1P H1P 0.9500
C2P C3P 1.441(7)
C3P C4P 1.363(7)
C3P C21P 1.505(7)
C4P C20P 1.433(7)
C4P C23P 1.504(7)
C5P C6P 1.374(7)
C5P C20P 1.385(7)
C5P H5P 0.9500
C6P C7P 1.447(6)
C7P C8P 1.355(7)
C7P C25P 1.500(6)
C8P C9P 1.446(6)
C8P C27P 1.490(7)
C9P C10P 1.381(7)
C10P C11P 1.360(6)
C10P H10P 0.9500
C11P C12P 1.451(6)
C12P C13P 1.365(7)
C12P C29P 1.504(7)
C13P C14P 1.439(7)
C13P C31P 1.499(6)
C14P C15P 1.380(7)
C15P C16P 1.377(7)
C15P H15P 0.9500
C16P C17P 1.447(6)
C17P C18P 1.353(8)
C17P C33P 1.500(7)
C18P C19P 1.451(6)
C18P C35P 1.501(7)
C21P C22P 1.534(13)
C21P H21A 0.9900
C21P H21B 0.9900
C22P H22A 0.9800
C22P H22B 0.9800
C22P H22C 0.9800
C23P C24P 1.527(10)
C23P H23A 0.9900
C23P H23B 0.9900
C24P H24A 0.9800
C24P H24B 0.9800
C24P H24C 0.9800
C25P C26P 1.528(10)
C25P H25A 0.9900
C25P H25B 0.9900
C26P H26A 0.9800
C26P H26B 0.9800
C26P H26C 0.9800
C27P C28P 1.525(8)
C27P H27A 0.9900
C27P H27B 0.9900
C28P H28A 0.9800
C28P H28B 0.9800
C28P H28C 0.9800
C29P C30P 1.538(8)
C29P H29A 0.9900
C29P H29B 0.9900
C30P H30A 0.9800
C30P H30B 0.9800
C30P H30C 0.9800
C31P C32P 1.524(8)
C31P H31A 0.9900
C31P H31B 0.9900
C32P H32A 0.9800
C32P H32B 0.9800
C32P H32C 0.9800
C33P C34P 1.518(9)
C33P H33A 0.9900
C33P H33B 0.9900
C34P H34A 0.9800
C34P H34B 0.9800
C34P H34C 0.9800
C35P C36P 1.518(11)
C35P H35A 0.9900
C35P H35B 0.9900
C36P H36A 0.9800
C36P H36B 0.9800
C36P H36C 0.9800
C1S C6S 1.336(11)
C1S C2S 1.385(11)
C1S H1S 0.9500
C2S C3S 1.360(10)
C2S H2S 0.9500
C3S C4S 1.414(13)
C3S H3S 0.9500
C4S C5S 1.393(13)
C4S H4S 0.9500
C5S C6S 1.388(11)
C5S H5S 0.9500
C6S H6S 0.9500
C7S C12S 1.312(19)
C7S C8S 1.406(19)
C7S H7S 0.9500
C8S C9S 1.37(2)
C8S H8S 0.9500
C9S C10S 1.43(3)
C9S H9S 0.9500
C10S C11S 1.36(3)
C10S H10S 0.9500
C11S C12S 1.39(2)
C11S H11S 0.9500
C12S H12S 0.9500

loop_
_geom_torsion_atom_site_label_1
_geom_torsion_atom_site_label_2
_geom_torsion_atom_site_label_3
_geom_torsion_atom_site_label_4
_geom_torsion
C45A C1A C2A C42A 4.0(12)
C5A C1A C2A C42A 153.3(7)
C45A C1A C2A C3A -148.3(8)
C5A C1A C2A C3A 1.0(8)
C42A C2A C3A C68A -5.7(11)
C1A C2A C3A C68A 146.5(7)
C42A C2A C3A C4A -153.4(7)
C1A C2A C3A C4A -1.1(8)
C68A C3A C4A C9A 0.6(11)
C2A C3A C4A C9A 147.3(7)
C68A C3A C4A C5A -145.9(7)
C2A C3A C4A C5A 0.8(9)
C68A C3A C4A Ho1 -67.6(7)
C2A C3A C4A Ho1 79.1(6)
C9A C4A C5A C6A 0.8(11)
C3A C4A C5A C6A 147.3(7)
Ho1 C4A C5A C6A 50.8(7)
C9A C4A C5A C1A -146.6(7)
C3A C4A C5A C1A -0.1(9)
Ho1 C4A C5A C1A -96.6(6)
C9A C4A C5A Ho1 -50.0(6)
C3A C4A C5A Ho1 96.4(5)
C45A C1A C5A C6A -0.1(12)
C2A C1A C5A C6A -149.0(7)
C45A C1A C5A C4A 148.3(7)
C2A C1A C5A C4A -0.5(9)
C45A C1A C5A Ho1 73.9(8)
C2A C1A C5A Ho1 -74.9(6)
C4A C5A C6A C67A -144.1(7)
C1A C5A C6A C67A -0.5(11)
Ho1 C5A C6A C67A -92.8(6)
C4A C5A C6A C7A 3.4(11)
C1A C5A C6A C7A 147.1(8)
Ho1 C5A C6A C7A 54.8(6)
C4A C5A C6A Ho1 -51.4(7)
C1A C5A C6A Ho1 92.2(7)
C5A C6A C7A C8A -4.5(10)
C67A C6A C7A C8A 142.0(7)
Ho1 C6A C7A C8A 55.9(6)
C5A C6A C7A C66A -139.5(7)
C67A C6A C7A C66A 7.1(9)
Ho1 C6A C7A C66A -79.0(5)
C5A C6A C7A Ho1 -60.5(6)
C67A C6A C7A Ho1 86.1(6)
C6A C7A C8A C13A -137.3(7)
C66A C7A C8A C13A 1.9(7)
Ho1 C7A C8A C13A -76.3(4)
C6A C7A C8A C9A 1.5(10)
C66A C7A C8A C9A 140.8(6)
Ho1 C7A C8A C9A 62.5(5)
C6A C7A C8A Ho1 -61.0(6)
C66A C7A C8A Ho1 78.3(4)
C5A C4A C9A C10A 141.3(7)
C3A C4A C9A C10A -1.0(10)
Ho1 C4A C9A C10A 87.0(6)
C5A C4A C9A C8A -4.0(10)
C3A C4A C9A C8A -146.3(7)
Ho1 C4A C9A C8A -58.3(5)
C5A C4A C9A Ho1 54.4(6)
C3A C4A C9A Ho1 -88.0(6)
C7A C8A C9A C4A 2.8(10)
C13A C8A C9A C4A 137.7(7)
Ho1 C8A C9A C4A 65.2(6)
C7A C8A C9A C10A -142.1(7)
C13A C8A C9A C10A -7.2(10)
Ho1 C8A C9A C10A -79.7(6)
C7A C8A C9A Ho1 -62.4(6)
C13A C8A C9A Ho1 72.5(6)
C4A C9A C10A C73A 2.1(10)
C8A C9A C10A C73A 147.7(7)
Ho1 C9A C10A C73A 82.2(7)
C4A C9A C10A C11A -142.2(7)
C8A C9A C10A C11A 3.5(9)
Ho1 C9A C10A C11A -62.1(6)
C4A C9A C10A Ho1 -80.1(6)
C8A C9A C10A Ho1 65.6(5)
C73A C10A C11A C74A 1.5(7)
C9A C10A C11A C74A 150.6(6)
Ho1 C10A C11A C74A 102.4(4)
C73A C10A C11A C12A -146.7(6)
C9A C10A C11A C12A 2.4(9)
Ho1 C10A C11A C12A -45.8(6)
C74A C11A C12A C17A 2.3(9)
C10A C11A C12A C17A 146.2(6)
C74A C11A C12A C13A -148.1(7)
C10A C11A C12A C13A -4.1(9)
C74A C11A C12A Ho1 -100.8(6)
C10A C11A C12A Ho1 43.1(5)
C17A C12A C13A C14A -5.5(9)
C11A C12A C13A C14A 144.3(6)
Ho1 C12A C13A C14A 85.5(5)
C17A C12A C13A C8A -149.7(6)
C11A C12A C13A C8A 0.0(9)
Ho1 C12A C13A C8A -58.8(6)
C17A C12A C13A Ho1 -91.0(6)
C11A C12A C13A Ho1 58.8(6)
C7A C8A C13A C12A 145.3(6)
C9A C8A C13A C12A 5.8(10)
Ho1 C8A C13A C12A 74.1(6)
C7A C8A C13A C14A -2.0(7)
C9A C8A C13A C14A -141.6(6)
Ho1 C8A C13A C14A -73.2(4)
C7A C8A C13A Ho1 71.1(5)
C9A C8A C13A Ho1 -68.4(5)
C12A C13A C14A C15A 1.3(9)
C8A C13A C14A C15A 150.4(6)
Ho1 C13A C14A C15A 91.8(6)
C12A C13A C14A C66A -147.8(6)
C8A C13A C14A C66A 1.3(7)
Ho1 C13A C14A C66A -57.3(4)
C12A C13A C14A Ho1 -90.5(5)
C8A C13A C14A Ho1 58.6(4)
C13A C14A C15A C59A -147.4(6)
C66A C14A C15A C59A -2.9(8)
Ho1 C14A C15A C59A -78.8(5)
C13A C14A C15A C16A 4.1(9)
C66A C14A C15A C16A 148.5(6)
Ho1 C14A C15A C16A 72.6(6)
C59A C15A C16A C20A 2.7(9)
C14A C15A C16A C20A -148.8(6)
C59A C15A C16A C17A 146.5(6)
C14A C15A C16A C17A -5.0(8)
C11A C12A C17A C18A -1.6(8)
C13A C12A C17A C18A 148.5(6)
Ho1 C12A C17A C18A 86.8(6)
C11A C12A C17A C16A -145.6(6)
C13A C12A C17A C16A 4.5(9)
Ho1 C12A C17A C16A -57.2(7)
C15A C16A C17A C18A -146.9(6)
C20A C16A C17A C18A 1.5(8)
C15A C16A C17A C12A 0.9(9)
C20A C16A C17A C12A 149.3(6)
C12A C17A C18A C75A -2.1(9)
C16A C17A C18A C75A 146.3(6)
C12A C17A C18A C19A -150.2(6)
C16A C17A C18A C19A -1.8(7)
C17A C18A C19A C24A 148.9(6)
C75A C18A C19A C24A 0.6(10)
C17A C18A C19A C20A 1.4(7)
C75A C18A C19A C20A -146.9(6)
C17A C18A C19A Lu1 79.6(5)
C75A C18A C19A Lu1 -68.6(6)
C15A C16A C20A C21A 0.3(10)
C17A C16A C20A C21A -146.9(6)
C15A C16A C20A C19A 146.6(6)
C17A C16A C20A C19A -0.6(8)
C15A C16A C20A Lu1 72.5(7)
C17A C16A C20A Lu1 -74.7(5)
C24A C19A C20A C21A -2.9(11)
C18A C19A C20A C21A 144.7(7)
Lu1 C19A C20A C21A 48.7(7)
C24A C19A C20A C16A -148.2(7)
C18A C19A C20A C16A -0.5(7)
Lu1 C19A C20A C16A -96.5(5)
C24A C19A C20A Lu1 -51.6(7)
C18A C19A C20A Lu1 96.0(5)
C16A C20A C21A C58A -0.9(10)
C19A C20A C21A C58A -142.4(7)
Lu1 C20A C21A C58A -92.6(6)
C16A C20A C21A C22A 148.3(7)
C19A C20A C21A C22A 6.9(11)
Lu1 C20A C21A C22A 56.7(6)
C16A C20A C21A Lu1 91.6(6)
C19A C20A C21A Lu1 -49.8(7)
C58A C21A C22A C55A 8.7(11)
C20A C21A C22A C55A -140.0(8)
Lu1 C21A C22A C55A -76.8(7)
C58A C21A C22A C23A 143.6(8)
C20A C21A C22A C23A -5.1(11)
Lu1 C21A C22A C23A 58.1(6)
C58A C21A C22A Lu1 85.6(6)
C20A C21A C22A Lu1 -63.2(6)
C21A C22A C23A C24A -0.7(12)
C55A C22A C23A C24A 137.6(8)
Lu1 C22A C23A C24A 62.2(7)
C21A C22A C23A C28A -139.6(8)
C55A C22A C23A C28A -1.3(9)
Lu1 C22A C23A C28A -76.7(5)
C21A C22A C23A Lu1 -62.9(7)
C55A C22A C23A Lu1 75.4(6)
C28A C23A C24A C25A -5.4(11)
C22A C23A C24A C25A -138.8(8)
Lu1 C23A C24A C25A -78.7(6)
C28A C23A C24A C19A 138.1(8)
C22A C23A C24A C19A 4.7(12)
Lu1 C23A C24A C19A 64.8(7)
C28A C23A C24A Lu1 73.2(7)
C22A C23A C24A Lu1 -60.2(7)
C20A C19A C24A C23A -3.0(11)
C18A C19A C24A C23A -145.6(7)
Lu1 C19A C24A C23A -58.5(6)
C20A C19A C24A C25A 142.0(8)
C18A C19A C24A C25A -0.6(10)
Lu1 C19A C24A C25A 86.5(6)
C20A C19A C24A Lu1 55.5(7)
C18A C19A C24A Lu1 -87.1(6)
C23A C24A C25A C26A 2.7(11)
C19A C24A C25A C26A -141.5(7)
Lu1 C24A C25A C26A -62.6(7)
C23A C24A C25A C76A 145.8(7)
C19A C24A C25A C76A 1.6(10)
Lu1 C24A C25A C76A 80.5(7)
C23A C24A C25A Lu1 65.3(6)
C19A C24A C25A Lu1 -78.9(6)
C24A C25A C26A C27A 2.8(11)
C76A C25A C26A C27A -145.7(7)
Lu1 C25A C26A C27A -46.5(7)
C24A C25A C26A C78A 149.9(7)
C76A C25A C26A C78A 1.4(7)
Lu1 C25A C26A C78A 100.7(5)
C78A C26A C27A C32A 2.7(9)
C25A C26A C27A C32A 145.4(7)
C78A C26A C27A C28A -147.8(7)
C25A C26A C27A C28A -5.0(10)
C78A C26A C27A Lu1 -98.6(6)
C25A C26A C27A Lu1 44.1(6)
C26A C27A C28A C29A 142.4(7)
C32A C27A C28A C29A -8.0(10)
Lu1 C27A C28A C29A 81.6(6)
C26A C27A C28A C23A 2.1(11)
C32A C27A C28A C23A -148.3(8)
Lu1 C27A C28A C23A -58.7(6)
C26A C27A C28A Lu1 60.8(7)
C32A C27A C28A Lu1 -89.6(6)
C24A C23A C28A C29A -140.1(7)
C22A C23A C28A C29A 0.7(9)
Lu1 C23A C28A C29A -69.4(6)
C24A C23A C28A C27A 3.2(12)
C22A C23A C28A C27A 144.0(8)
Lu1 C23A C28A C27A 73.9(7)
C24A C23A C28A Lu1 -70.7(6)
C22A C23A C28A Lu1 70.1(5)
C27A C28A C29A C55A -144.6(7)
C23A C28A C29A C55A 0.2(9)
Lu1 C28A C29A C55A -57.0(5)
C27A C28A C29A C30A 5.1(10)
C23A C28A C29A C30A 149.9(7)
Lu1 C28A C29A C30A 92.6(6)
C27A C28A C29A Lu1 -87.5(6)
C23A C28A C29A Lu1 57.3(5)
C55A C29A C30A C54A -2.5(9)
C28A C29A C30A C54A -148.9(7)
Lu1 C29A C30A C54A -77.2(7)
C55A C29A C30A C31A 146.3(7)
C28A C29A C30A C31A -0.1(10)
Lu1 C29A C30A C31A 71.6(7)
C54A C30A C31A C32A 148.1(6)
C29A C30A C31A C32A -1.7(9)
C54A C30A C31A C35A 2.3(9)
C29A C30A C31A C35A -147.5(7)
C26A C27A C32A C31A -143.8(7)
C28A C27A C32A C31A 6.7(10)
Lu1 C27A C32A C31A -55.3(7)
C26A C27A C32A C33A -2.1(9)
C28A C27A C32A C33A 148.4(6)
Lu1 C27A C32A C33A 86.3(6)
C35A C31A C32A C27A 147.9(6)
C30A C31A C32A C27A -1.7(10)
C35A C31A C32A C33A 1.7(7)
C30A C31A C32A C33A -147.9(6)
C27A C32A C33A C79A -1.1(9)
C31A C32A C33A C79A 146.9(6)
C27A C32A C33A C34A -150.0(6)
C31A C32A C33A C34A -2.0(6)
C79A C33A C34A C39A 2.1(9)
C32A C33A C34A C39A 150.4(6)
C79A C33A C34A C35A -146.6(6)
C32A C33A C34A C35A 1.7(6)
C79A C33A C34A Ho2 -65.6(6)
C32A C33A C34A Ho2 82.7(5)
C32A C31A C35A C36A -147.2(6)
C30A C31A C35A C36A 0.7(9)
C32A C31A C35A C34A -0.7(7)
C30A C31A C35A C34A 147.2(6)
C32A C31A C35A Ho2 -73.1(5)
C30A C31A C35A Ho2 74.8(6)
C39A C34A C35A C36A -2.7(9)
C33A C34A C35A C36A 146.0(6)
Ho2 C34A C35A C36A 48.8(6)
C39A C34A C35A C31A -149.3(6)
C33A C34A C35A C31A -0.6(6)
Ho2 C34A C35A C31A -97.9(4)
C39A C34A C35A Ho2 -51.5(5)
C33A C34A C35A Ho2 97.3(4)
C31A C35A C36A C50A -1.8(9)
C34A C35A C36A C50A -144.1(6)
Ho2 C35A C36A C50A -95.4(5)
C31A C35A C36A C37A 146.1(6)
C34A C35A C36A C37A 3.8(9)
Ho2 C35A C36A C37A 52.5(5)
C31A C35A C36A Ho2 93.6(5)
C34A C35A C36A Ho2 -48.7(5)
C35A C36A C37A C49A -141.2(6)
C50A C36A C37A C49A 6.6(9)
Ho2 C36A C37A C49A -80.6(5)
C35A C36A C37A C38A -1.6(9)
C50A C36A C37A C38A 146.2(6)
Ho2 C36A C37A C38A 59.0(5)
C35A C36A C37A Ho2 -60.6(5)
C50A C36A C37A Ho2 87.2(5)
C49A C37A C38A C43A 1.3(8)
C36A C37A C38A C43A -141.7(6)
Ho2 C37A C38A C43A -75.7(5)
C49A C37A C38A C39A 141.1(6)
C36A C37A C38A C39A -1.9(9)
Ho2 C37A C38A C39A 64.1(5)
C49A C37A C38A Ho2 76.9(5)
C36A C37A C38A Ho2 -66.1(6)
C35A C34A C39A C40A 142.2(6)
C33A C34A C39A C40A -1.4(8)
Ho2 C34A C39A C40A 85.0(5)
C35A C34A C39A C38A -0.9(9)
C33A C34A C39A C38A -144.5(6)
Ho2 C34A C39A C38A -58.1(5)
C35A C34A C39A Ho2 57.2(6)
C33A C34A C39A Ho2 -86.4(5)
C43A C38A C39A C34A 137.6(7)
C37A C38A C39A C34A 3.1(9)
Ho2 C38A C39A C34A 65.7(5)
C43A C38A C39A C40A -4.0(10)
C37A C38A C39A C40A -138.6(6)
Ho2 C38A C39A C40A -76.0(6)
C43A C38A C39A Ho2 71.9(6)
C37A C38A C39A Ho2 -62.6(5)
C34A C39A C40A C80A 1.3(8)
C38A C39A C40A C80A 144.4(6)
Ho2 C39A C40A C80A 81.1(5)
C34A C39A C40A C41A -141.7(6)
C38A C39A C40A C41A 1.3(9)
Ho2 C39A C40A C41A -62.0(6)
C34A C39A C40A Ho2 -79.8(5)
C38A C39A C40A Ho2 63.3(5)
C80A C40A C41A C42A -144.3(6)
C39A C40A C41A C42A 3.5(10)
Ho2 C40A C41A C42A -46.1(6)
C80A C40A C41A C69A 1.3(7)
C39A C40A C41A C69A 149.2(6)
Ho2 C40A C41A C69A 99.5(4)
C69A C41A C42A C2A 0.7(10)
C40A C41A C42A C2A 142.0(7)
C69A C41A C42A C43A -146.7(7)
C40A C41A C42A C43A -5.4(10)
C69A C41A C42A Ho2 -97.1(6)
C40A C41A C42A Ho2 44.2(6)
C1A C2A C42A C41A -146.1(7)
C3A C2A C42A C41A 2.6(10)
C1A C2A C42A C43A 1.8(11)
C3A C2A C42A C43A 150.5(7)
C1A C2A C42A Ho2 -60.0(8)
C3A C2A C42A Ho2 88.8(7)
C39A C38A C43A C44A -140.0(7)
C37A C38A C43A C44A -0.8(7)
Ho2 C38A C43A C44A -70.8(5)
C39A C38A C43A C42A 2.2(11)
C37A C38A C43A C42A 141.4(7)
Ho2 C38A C43A C42A 71.4(6)
C39A C38A C43A Ho2 -69.2(6)
C37A C38A C43A Ho2 70.0(5)
C41A C42A C43A C38A 2.6(10)
C2A C42A C43A C38A -144.9(7)
Ho2 C42A C43A C38A -57.8(6)
C41A C42A C43A C44A 140.9(7)
C2A C42A C43A C44A -6.6(10)
Ho2 C42A C43A C44A 80.5(6)
C41A C42A C43A Ho2 60.4(7)
C2A C42A C43A Ho2 -87.1(6)
C38A C43A C44A C45A 149.9(7)
C42A C43A C44A C45A 6.4(11)
Ho2 C43A C44A C45A 91.4(7)
C38A C43A C44A C49A 0.0(8)
C42A C43A C44A C49A -143.5(7)
Ho2 C43A C44A C49A -58.4(5)
C38A C43A C44A Ho2 58.4(4)
C42A C43A C44A Ho2 -85.0(6)
C2A C1A C45A C44A -4.4(12)
C5A C1A C45A C44A -148.5(8)
C2A C1A C45A C46A 145.0(8)
C5A C1A C45A C46A 0.9(11)
C43A C44A C45A C1A -0.8(12)
C49A C44A C45A C1A 145.3(8)
Ho2 C44A C45A C1A 69.3(8)
C43A C44A C45A C46A -149.9(8)
C49A C44A C45A C46A -3.9(11)
Ho2 C44A C45A C46A -79.8(7)
C1A C45A C46A C47A -145.7(8)
C44A C45A C46A C47A 3.6(11)
C1A C45A C46A C67A -1.1(11)
C44A C45A C46A C67A 148.2(8)
C45A C46A C47A C48A 1.4(11)
C67A C46A C47A C48A -146.3(7)
C45A C46A C47A C63A 147.5(7)
C67A C46A C47A C63A -0.2(7)
C63A C47A C48A C51A 4.3(9)
C46A C47A C48A C51A 144.9(7)
C63A C47A C48A C49A -146.8(7)
C46A C47A C48A C49A -6.2(10)
C36A C37A C49A C48A -3.6(9)
C38A C37A C49A C48A -148.0(7)
Ho2 C37A C49A C48A -82.6(6)
C36A C37A C49A C44A 143.2(7)
C38A C37A C49A C44A -1.3(8)
Ho2 C37A C49A C44A 64.2(6)
C36A C37A C49A Ho2 79.0(5)
C38A C37A C49A Ho2 -65.4(4)
C47A C48A C49A C37A 149.3(7)
C51A C48A C49A C37A -2.5(10)
C47A C48A C49A C44A 5.9(10)
C51A C48A C49A C44A -145.9(7)
C47A C48A C49A Ho2 86.6(7)
C51A C48A C49A Ho2 -65.2(7)
C45A C44A C49A C37A -149.5(7)
C43A C44A C49A C37A 0.8(8)
Ho2 C44A C49A C37A -54.6(5)
C45A C44A C49A C48A -0.8(11)
C43A C44A C49A C48A 149.5(7)
Ho2 C44A C49A C48A 94.1(6)
C45A C44A C49A Ho2 -94.9(6)
C43A C44A C49A Ho2 55.4(5)
C35A C36A C50A C51A 144.2(7)
C37A C36A C50A C51A -4.0(9)
Ho2 C36A C50A C51A 61.1(7)
C35A C36A C50A C54A -0.1(9)
C37A C36A C50A C54A -148.3(6)
Ho2 C36A C50A C54A -83.2(7)
C47A C48A C51A C50A -146.5(7)
C49A C48A C51A C50A 5.3(10)
C47A C48A C51A C52A -3.9(9)
C49A C48A C51A C52A 148.0(6)
C54A C50A C51A C48A 146.4(7)
C36A C50A C51A C48A -2.2(10)
C54A C50A C51A C52A 0.5(7)
C36A C50A C51A C52A -148.1(7)
C48A C51A C52A C62A -0.4(9)
C50A C51A C52A C62A 146.1(6)
C48A C51A C52A C53A -147.1(6)
C50A C51A C52A C53A -0.6(7)
C62A C52A C53A C56A 0.8(10)
C51A C52A C53A C56A 146.6(6)
C62A C52A C53A C54A -145.4(6)
C51A C52A C53A C54A 0.4(7)
C31A C30A C54A C50A -4.2(9)
C29A C30A C54A C50A 145.3(7)
C31A C30A C54A C53A -145.4(7)
C29A C30A C54A C53A 4.1(10)
C51A C50A C54A C30A -145.7(6)
C36A C50A C54A C30A 3.2(10)
C51A C50A C54A C53A -0.2(7)
C36A C50A C54A C53A 148.7(6)
C56A C53A C54A C30A -0.3(11)
C52A C53A C54A C30A 145.9(7)
C56A C53A C54A C50A -146.4(7)
C52A C53A C54A C50A -0.1(7)
C28A C29A C55A C56A 147.7(7)
C30A C29A C55A C56A -2.9(9)
Lu1 C29A C55A C56A 92.2(6)
C28A C29A C55A C22A -1.1(9)
C30A C29A C55A C22A -151.6(7)
Lu1 C29A C55A C22A -56.6(5)
C28A C29A C55A Lu1 55.5(5)
C30A C29A C55A Lu1 -95.1(6)
C21A C22A C55A C29A 141.1(7)
C23A C22A C55A C29A 1.5(9)
Lu1 C22A C55A C29A 67.2(5)
C21A C22A C55A C56A -6.0(11)
C23A C22A C55A C56A -145.5(7)
Lu1 C22A C55A C56A -79.9(7)
C21A C22A C55A Lu1 73.9(6)
C23A C22A C55A Lu1 -65.6(5)
C52A C53A C56A C57A 4.7(9)
C54A C53A C56A C57A 147.0(7)
C52A C53A C56A C55A -147.4(7)
C54A C53A C56A C55A -5.2(10)
C29A C55A C56A C53A 6.7(10)
C22A C55A C56A C53A 150.5(8)
Lu1 C55A C56A C53A 88.5(6)
C29A C55A C56A C57A -145.4(7)
C22A C55A C56A C57A -1.5(11)
Lu1 C55A C56A C57A -63.5(6)
C53A C56A C57A C58A -146.7(7)
C55A C56A C57A C58A 6.2(10)
C53A C56A C57A C61A -6.3(9)
C55A C56A C57A C61A 146.6(7)
C20A C21A C58A C57A 144.2(7)
C22A C21A C58A C57A -4.4(11)
Lu1 C21A C58A C57A 63.0(7)
C20A C21A C58A C59A -1.3(10)
C22A C21A C58A C59A -149.9(7)
Lu1 C21A C58A C59A -82.4(6)
C56A C57A C58A C21A -3.4(10)
C61A C57A C58A C21A -148.8(7)
C56A C57A C58A C59A 146.2(6)
C61A C57A C58A C59A 0.9(7)
C16A C15A C59A C60A -146.6(6)
C14A C15A C59A C60A 4.8(8)
C16A C15A C59A C58A -4.9(9)
C14A C15A C59A C58A 146.5(6)
C21A C58A C59A C15A 4.4(10)
C57A C58A C59A C15A -145.8(6)
C21A C58A C59A C60A 149.9(6)
C57A C58A C59A C60A -0.3(7)
C15A C59A C60A C65A -0.7(8)
C58A C59A C60A C65A -146.3(6)
C15A C59A C60A C61A 145.2(5)
C58A C59A C60A C61A -0.4(6)
C65A C60A C61A C62A -0.5(9)
C59A C60A C61A C62A -146.8(6)
C65A C60A C61A C57A 147.2(6)
C59A C60A C61A C57A 1.0(7)
C58A C57A C61A C62A 146.7(6)
C56A C57A C61A C62A 2.3(9)
C58A C57A C61A C60A -1.2(7)
C56A C57A C61A C60A -145.6(6)
C60A C61A C62A C63A -3.5(9)
C57A C61A C62A C63A -147.5(6)
C60A C61A C62A C52A 147.2(6)
C57A C61A C62A C52A 3.2(9)
C53A C52A C62A C63A 145.4(7)
C51A C52A C62A C63A 4.3(9)
C53A C52A C62A C61A -4.8(9)
C51A C52A C62A C61A -145.9(7)
C61A C62A C63A C47A 145.8(6)
C52A C62A C63A C47A -3.9(9)
C61A C62A C63A C64A 4.3(9)
C52A C62A C63A C64A -145.4(6)
C48A C47A C63A C62A -0.4(9)
C46A C47A C63A C62A -146.1(6)
C48A C47A C63A C64A 145.9(7)
C46A C47A C63A C64A 0.2(7)
C62A C63A C64A C67A 144.9(6)
C47A C63A C64A C67A -0.1(7)
C62A C63A C64A C65A -1.2(9)
C47A C63A C64A C65A -146.1(6)
C59A C60A C65A C66A -5.4(9)
C61A C60A C65A C66A -146.5(6)
C59A C60A C65A C64A 144.7(6)
C61A C60A C65A C64A 3.7(8)
C67A C64A C65A C60A -144.8(6)
C63A C64A C65A C60A -2.9(9)
C67A C64A C65A C66A 5.8(9)
C63A C64A C65A C66A 147.7(6)
C60A C65A C66A C14A 7.1(9)
C64A C65A C66A C14A -143.0(6)
C60A C65A C66A C7A 148.5(6)
C64A C65A C66A C7A -1.7(9)
C60A C65A C66A Ho1 88.4(6)
C64A C65A C66A Ho1 -61.8(6)
C15A C14A C66A C65A -3.1(9)
C13A C14A C66A C65A 146.0(6)
Ho1 C14A C66A C65A 92.5(5)
C15A C14A C66A C7A -149.3(6)
C13A C14A C66A C7A -0.1(7)
Ho1 C14A C66A C7A -53.6(4)
C15A C14A C66A Ho1 -95.7(5)
C13A C14A C66A Ho1 53.5(4)
C6A C7A C66A C65A -4.7(10)
C8A C7A C66A C65A -145.5(6)
Ho1 C7A C66A C65A -79.7(6)
C6A C7A C66A C14A 139.6(6)
C8A C7A C66A C14A -1.2(7)
Ho1 C7A C66A C14A 64.7(5)
C6A C7A C66A Ho1 75.0(5)
C8A C7A C66A Ho1 -65.8(4)
C65A C64A C67A C6A -3.4(10)
C63A C64A C67A C6A -148.9(6)
C65A C64A C67A C46A 145.5(6)
C63A C64A C67A C46A 0.0(7)
C5A C6A C67A C64A 143.8(7)
C7A C6A C67A C64A -3.3(10)
Ho1 C6A C67A C64A 64.1(7)
C5A C6A C67A C46A 0.3(11)
C7A C6A C67A C46A -146.8(7)
Ho1 C6A C67A C46A -79.4(8)
C47A C46A C67A C64A 0.1(7)
C45A C46A C67A C64A -147.8(7)
C47A C46A C67A C6A 148.4(7)
C45A C46A C67A C6A 0.5(12)
C2A C3A C68A C73A -143.8(7)
C4A C3A C68A C73A -1.1(9)
C2A C3A C68A C69A 5.2(10)
C4A C3A C68A C69A 147.9(7)
C42A C41A C69A C70A 145.1(6)
C40A C41A C69A C70A -0.5(7)
C42A C41A C69A C68A -1.0(10)
C40A C41A C69A C68A -146.7(6)
C3A C68A C69A C70A -143.7(7)
C73A C68A C69A C70A 5.4(9)
C3A C68A C69A C41A -2.0(10)
C73A C68A C69A C41A 147.1(7)
C41A C69A C70A C71A -147.7(6)
C68A C69A C70A C71A -1.6(9)
C41A C69A C70A C80A -0.5(7)
C68A C69A C70A C80A 145.7(6)
C69A C70A C71A C77A 147.5(6)
C80A C70A C71A C77A 4.3(8)
C69A C70A C71A C72A -3.2(8)
C80A C70A C71A C72A -146.4(6)
C77A C71A C72A C73A -145.7(6)
C70A C71A C72A C73A 4.4(9)
C77A C71A C72A C74A -2.2(9)
C70A C71A C72A C74A 147.9(6)
C3A C68A C73A C72A 145.1(6)
C69A C68A C73A C72A -4.3(9)
C3A C68A C73A C10A 2.1(9)
C69A C68A C73A C10A -147.2(6)
C71A C72A C73A C68A -0.6(9)
C74A C72A C73A C68A -148.0(6)
C71A C72A C73A C10A 146.3(6)
C74A C72A C73A C10A -1.2(7)
C9A C10A C73A C68A -2.7(10)
C11A C10A C73A C68A 146.5(6)
Ho1 C10A C73A C68A 55.6(7)
C9A C10A C73A C72A -149.4(7)
C11A C10A C73A C72A -0.2(7)
Ho1 C10A C73A C72A -91.0(5)
C12A C11A C74A C75A 0.7(10)
C10A C11A C74A C75A -146.8(6)
C12A C11A C74A C72A 145.3(6)
C10A C11A C74A C72A -2.3(7)
C71A C72A C74A C75A -1.7(9)
C73A C72A C74A C75A 146.9(6)
C71A C72A C74A C11A -146.5(6)
C73A C72A C74A C11A 2.1(7)
C11A C74A C75A C18A -4.3(9)
C72A C74A C75A C18A -144.6(6)
C11A C74A C75A C76A 145.4(6)
C72A C74A C75A C76A 5.1(9)
C17A C18A C75A C74A 5.0(9)
C19A C18A C75A C74A 149.1(7)
C17A C18A C75A C76A -145.5(6)
C19A C18A C75A C76A -1.5(9)
C74A C75A C76A C77A -4.8(9)
C18A C75A C76A C77A 145.3(6)
C74A C75A C76A C25A -147.7(7)
C18A C75A C76A C25A 2.4(9)
C24A C25A C76A C77A -149.2(7)
C26A C25A C76A C77A -1.1(7)
Lu1 C25A C76A C77A -90.7(5)
C24A C25A C76A C75A -2.6(11)
C26A C25A C76A C75A 145.5(6)
Lu1 C25A C76A C75A 55.9(7)
C72A C71A C77A C78A 145.4(6)
C70A C71A C77A C78A -4.3(8)
C72A C71A C77A C76A 2.5(9)
C70A C71A C77A C76A -147.2(6)
C75A C76A C77A C71A 1.0(9)
C25A C76A C77A C71A 148.2(6)
C75A C76A C77A C78A -146.9(6)
C25A C76A C77A C78A 0.3(7)
C27A C26A C78A C77A 145.4(6)
C25A C26A C78A C77A -1.3(7)
C27A C26A C78A C79A -0.2(9)
C25A C26A C78A C79A -146.8(6)
C71A C77A C78A C26A -146.3(6)
C76A C77A C78A C26A 0.6(7)
C71A C77A C78A C79A -0.3(9)
C76A C77A C78A C79A 146.6(6)
C32A C33A C79A C80A -147.3(6)
C34A C33A C79A C80A -2.5(8)
C32A C33A C79A C78A 3.6(8)
C34A C33A C79A C78A 148.4(6)
C26A C78A C79A C33A -3.0(9)
C77A C78A C79A C33A -145.1(6)
C26A C78A C79A C80A 147.0(6)
C77A C78A C79A C80A 5.0(8)
C33A C79A C80A C40A 2.5(8)
C78A C79A C80A C40A -148.4(6)
C33A C79A C80A C70A 146.0(6)
C78A C79A C80A C70A -4.9(8)
C39A C40A C80A C79A -2.0(9)
C41A C40A C80A C79A 145.5(6)
Ho2 C40A C80A C79A 57.4(6)
C39A C40A C80A C70A -149.1(5)
C41A C40A C80A C70A -1.6(7)
Ho2 C40A C80A C70A -89.7(5)
C71A C70A C80A C79A 0.3(8)
C69A C70A C80A C79A -147.1(6)
C71A C70A C80A C40A 148.7(6)
C69A C70A C80A C40A 1.3(7)
C19P C1P C2P N1P 1.0(9)
C19P C1P C2P C3P -178.3(6)
C20P N1P C2P C1P -179.8(5)
Ni1P N1P C2P C1P -1.7(8)
C20P N1P C2P C3P -0.3(6)
Ni1P N1P C2P C3P 177.8(4)
C1P C2P C3P C4P 179.5(6)
N1P C2P C3P C4P 0.0(7)
C1P C2P C3P C21P 3.6(10)
N1P C2P C3P C21P -175.8(6)
C2P C3P C4P C20P 0.3(7)
C21P C3P C4P C20P 176.0(6)
C2P C3P C4P C23P -177.2(6)
C21P C3P C4P C23P -1.5(11)
C20P C5P C6P N2P 4.6(9)
C20P C5P C6P C7P -175.3(5)
C9P N2P C6P C5P -179.9(5)
Ni1P N2P C6P C5P -3.3(8)
C9P N2P C6P C7P 0.0(6)
Ni1P N2P C6P C7P 176.7(3)
C5P C6P C7P C8P 179.9(5)
N2P C6P C7P C8P 0.0(6)
C5P C6P C7P C25P 1.0(8)
N2P C6P C7P C25P -178.9(5)
C6P C7P C8P C9P -0.1(6)
C25P C7P C8P C9P 178.8(5)
C6P C7P C8P C27P -177.3(5)
C25P C7P C8P C27P 1.5(10)
C6P N2P C9P C10P 178.6(5)
Ni1P N2P C9P C10P 2.0(8)
C6P N2P C9P C8P -0.1(6)
Ni1P N2P C9P C8P -176.7(4)
C7P C8P C9P N2P 0.1(6)
C27P C8P C9P N2P 177.5(5)
C7P C8P C9P C10P -178.7(5)
C27P C8P C9P C10P -1.3(9)
N2P C9P C10P C11P -2.5(9)
C8P C9P C10P C11P 176.1(5)
C9P C10P C11P N3P 2.3(9)
C9P C10P C11P C12P -176.0(5)
C14P N3P C11P C10P -179.2(5)
Ni1P N3P C11P C10P -1.6(8)
C14P N3P C11P C12P -0.7(6)
Ni1P N3P C11P C12P 176.9(3)
C10P C11P C12P C13P 179.8(5)
N3P C11P C12P C13P 1.3(6)
C10P C11P C12P C29P 2.3(9)
N3P C11P C12P C29P -176.2(5)
C11P C12P C13P C14P -1.3(6)
C29P C12P C13P C14P 176.1(6)
C11P C12P C13P C31P -176.2(5)
C29P C12P C13P C31P 1.2(10)
C11P N3P C14P C15P -179.6(5)
Ni1P N3P C14P C15P 2.8(8)
C11P N3P C14P C13P -0.1(6)
Ni1P N3P C14P C13P -177.7(4)
C12P C13P C14P N3P 0.9(6)
C31P C13P C14P N3P 176.0(5)
C12P C13P C14P C15P -179.6(5)
C31P C13P C14P C15P -4.5(8)
N3P C14P C15P C16P -2.9(8)
C13P C14P C15P C16P 177.6(5)
C19P N4P C16P C15P -177.1(5)
Ni1P N4P C16P C15P 3.2(8)
C19P N4P C16P C17P -0.3(6)
Ni1P N4P C16P C17P 179.9(3)
C14P C15P C16P N4P -0.2(9)
C14P C15P C16P C17P -176.5(5)
N4P C16P C17P C18P -0.7(6)
C15P C16P C17P C18P 176.2(5)
N4P C16P C17P C33P 179.6(5)
C15P C16P C17P C33P -3.5(8)
C16P C17P C18P C19P 1.3(6)
C33P C17P C18P C19P -179.0(5)
C16P C17P C18P C35P -176.8(5)
C33P C17P C18P C35P 2.9(10)
C16P N4P C19P C1P 179.6(5)
Ni1P N4P C19P C1P -0.6(8)
C16P N4P C19P C18P 1.1(6)
Ni1P N4P C19P C18P -179.1(4)
C2P C1P C19P N4P 0.2(9)
C2P C1P C19P C18P 178.5(5)
C17P C18P C19P N4P -1.6(6)
C35P C18P C19P N4P 176.6(5)
C17P C18P C19P C1P 179.9(5)
C35P C18P C19P C1P -2.0(9)
C2P N1P C20P C5P 178.6(5)
Ni1P N1P C20P C5P 0.5(8)
C2P N1P C20P C4P 0.5(6)
Ni1P N1P C20P C4P -177.6(4)
C6P C5P C20P N1P -3.1(9)
C6P C5P C20P C4P 174.7(5)
C3P C4P C20P N1P -0.5(7)
C23P C4P C20P N1P 177.0(5)
C3P C4P C20P C5P -178.6(5)
C23P C4P C20P C5P -1.1(9)
C4P C3P C21P C22P -93.9(8)
C2P C3P C21P C22P 81.0(9)
C3P C4P C23P C24P 100.6(8)
C20P C4P C23P C24P -76.4(8)
C8P C7P C25P C26P -100.2(7)
C6P C7P C25P C26P 78.5(7)
C7P C8P C27P C28P 105.7(7)
C9P C8P C27P C28P -71.1(7)
C13P C12P C29P C30P -97.9(7)
C11P C12P C29P C30P 79.0(7)
C12P C13P C31P C32P 93.7(7)
C14P C13P C31P C32P -80.3(7)
C18P C17P C33P C34P -90.6(7)
C16P C17P C33P C34P 89.0(7)
C17P C18P C35P C36P 92.9(7)
C19P C18P C35P C36P -84.8(7)
C6S C1S C2S C3S 0.4(11)
C1S C2S C3S C4S 1.0(11)
C2S C3S C4S C5S -1.4(12)
C3S C4S C5S C6S 0.4(12)
C2S C1S C6S C5S -1.4(10)
C4S C5S C6S C1S 1.0(11)
C12S C7S C8S C9S 1(2)
C7S C8S C9S C10S 3(3)
C8S C9S C10S C11S -1(4)
C9S C10S C11S C12S -6(3)
C8S C7S C12S C11S -9(2)
C10S C11S C12S C7S 11(3)
